data_7712268
loop_
_publ_author_name
'Feng, Haosheng'
'Luo, Shao-Xiong Lennon'
'Croy, Robert G.'
'Essigmann, John M.'
'Swager, Timothy M.'

_publ_section_title
;
 Interaction of <i>N</i>-nitrosamines with binuclear copper complexes for
 luminescent detection.
;
_journal_name_full 'Dalton transactions (Cambridge, England : 2003)'
_journal_paper_doi 10.1039/d2dt03848j
_journal_year 2023
_chemical_formula_moiety 'C63 H48 Cl Cu2 N3 O4 P3, Cl O4, 1.5(C7 H8)'
_chemical_formula_sum 'C73.5 H60 Cl2 Cu2 N3 O8 P3'
_chemical_formula_weight 1404.13
_space_group_crystal_system triclinic
_space_group_IT_number 2
_space_group_name_Hall '-P 1'
_space_group_name_H-M_alt 'P -1'
_atom_sites_solution_hydrogens geom
_atom_sites_solution_primary direct
_atom_sites_solution_secondary difmap
_audit_creation_method SHELXL-2018/3
_audit_update_record
;
2022-11-09 deposited with the CCDC.	2023-01-26 downloaded from the CCDC.
;
_cell_angle_alpha 97.767(3)
_cell_angle_beta 90.925(3)
_cell_angle_gamma 103.689(3)
_cell_formula_units_Z 4
_cell_length_a 13.4113(5)
_cell_length_b 22.0711(8)
_cell_length_c 22.7575(8)
_cell_measurement_reflns_used 9919
_cell_measurement_temperature 100(2)
_cell_measurement_theta_max 68.50
_cell_measurement_theta_min 3.93
_cell_volume 6476.8(4)
_computing_cell_refinement 'SAINT 8.38A (Bruker-AXS, 2017)'
_computing_data_collection 'APEX3 v2017.3.0 (Bruker-AXS, 2017)'
_computing_data_reduction 'SAINT 8.38A (Bruker-AXS, 2017)'
_computing_molecular_graphics 'Bruker SHELXTL'
_computing_publication_material 'Bruker SHELXTL'
_computing_structure_refinement 'SHELXL-2018/3 (Sheldrick, 2018)'
_computing_structure_solution 'SHELXT-2015 (Sheldrick, 2015)'
_diffrn_ambient_temperature 100(2)
_diffrn_detector_area_resol_mean 7.4
_diffrn_measured_fraction_theta_full 0.939
_diffrn_measured_fraction_theta_max 0.933
_diffrn_measurement_device_type 'Bruker Photon3 CPAD'
_diffrn_measurement_method '\f and \w scans'
_diffrn_radiation_type CuK\a
_diffrn_radiation_wavelength 1.54178
_diffrn_reflns_av_R_equivalents 0.0959
_diffrn_reflns_av_unetI/netI 0.0954
_diffrn_reflns_Laue_measured_fraction_full 0.939
_diffrn_reflns_Laue_measured_fraction_max 0.933
_diffrn_reflns_limit_h_max 16
_diffrn_reflns_limit_h_min -16
_diffrn_reflns_limit_k_max 26
_diffrn_reflns_limit_k_min -26
_diffrn_reflns_limit_l_max 27
_diffrn_reflns_limit_l_min 0
_diffrn_reflns_number 22338
_diffrn_reflns_point_group_measured_fraction_full 0.939
_diffrn_reflns_point_group_measured_fraction_max 0.933
_diffrn_reflns_theta_full 67.679
_diffrn_reflns_theta_max 68.667
_diffrn_reflns_theta_min 1.962
_diffrn_source 'I\mS micro-focus sealed tube, multilayer optics'
_exptl_absorpt_coefficient_mu 2.758
_exptl_absorpt_correction_T_max 0.621347
_exptl_absorpt_correction_T_min 0.534166
_exptl_absorpt_correction_type multi-scan
_exptl_absorpt_process_details 'TWINABS (Herbst-Irmer et al., 2015)'
_exptl_crystal_colour yellow
_exptl_crystal_density_diffrn 1.440
_exptl_crystal_density_method 'not measured'
_exptl_crystal_description blade
_exptl_crystal_F_000 2892
_exptl_crystal_recrystallization_method 'Re-crystallisation from solvent: Chloroform/Toluene'
_exptl_crystal_size_max 0.130
_exptl_crystal_size_mid 0.050
_exptl_crystal_size_min 0.010
_refine_diff_density_max 0.686
_refine_diff_density_min -0.820
_refine_diff_density_rms 0.113
_refine_ls_extinction_method none
_refine_ls_goodness_of_fit_ref 1.069
_refine_ls_hydrogen_treatment constr
_refine_ls_matrix_type full
_refine_ls_number_parameters 1760
_refine_ls_number_reflns 22338
_refine_ls_number_restraints 3186
_refine_ls_restrained_S_all 1.008
_refine_ls_R_factor_all 0.1310
_refine_ls_R_factor_gt 0.0792
_refine_ls_shift/su_max 0.000
_refine_ls_shift/su_mean 0.000
_refine_ls_structure_factor_coef Fsqd
_refine_ls_weighting_details 'w=1/[\s^2^(Fo^2^)+(0.0477P)^2^+34.8098P] where P=(Fo^2^+2Fc^2^)/3'
_refine_ls_weighting_scheme calc
_refine_ls_wR_factor_gt 0.1604
_refine_ls_wR_factor_ref 0.1795
_reflns_Friedel_coverage 0.000
_reflns_number_gt 14753
_reflns_number_total 22338
_reflns_threshold_expression 'I > 2\s(I)'
_cod_data_source_file d2dt03848j2.cif
_cod_data_source_block P22021_t4
_cod_original_formula_sum 'C73.50 H60 Cl2 Cu2 N3 O8 P3'
_cod_database_code 7712268
_shelx_shelxl_version_number 2018/3
_shelx_space_group_comment
; 
The symmetry employed for this shelxl refinement is uniquely defined 
by the following loop, which should always be used as a source of 
symmetry information in preference to the above space-group names. 
They are only intended as comments. 
;
_shelx_estimated_absorpt_t_min 0.716
_shelx_estimated_absorpt_t_max 0.973

loop_
_space_group_symop_operation_xyz
'x, y, z'
'-x, -y, -z'

loop_
_atom_site_label
_atom_site_type_symbol
_atom_site_fract_x
_atom_site_fract_y
_atom_site_fract_z
_atom_site_U_iso_or_equiv
_atom_site_adp_type
_atom_site_occupancy
_atom_site_site_symmetry_order
_atom_site_calc_flag
_atom_site_refinement_flags_posn
_atom_site_refinement_flags_adp
_atom_site_refinement_flags_occupancy
_atom_site_disorder_assembly
_atom_site_disorder_group
Cu1_1 Cu 0.27687(6) 0.22749(4) 0.80824(4) 0.0233(2) Uani 1 1 d . . . . .
Cu2_1 Cu 0.11077(6) 0.21605(4) 0.86074(4) 0.0247(2) Uani 1 1 d . U . . .
P1_1 P 0.31162(11) 0.32291(7) 0.86829(6) 0.0226(3) Uani 1 1 d . U . . .
N1_1 N 0.1418(4) 0.2901(2) 0.9275(2) 0.0239(10) Uani 1 1 d . U . . .
C1_1 C 0.2267(4) 0.3362(3) 0.9295(2) 0.0244(12) Uani 1 1 d . U . . .
C2_1 C 0.2528(4) 0.3876(3) 0.9763(3) 0.0266(12) Uani 1 1 d . U . . .
C3_1 C 0.3374(4) 0.4403(3) 0.9770(3) 0.0281(13) Uani 1 1 d . U . . .
H3_1 H 0.380622 0.442863 0.944264 0.034 Uiso 1 1 calc R U . . .
C4_1 C 0.3575(5) 0.4876(3) 1.0242(3) 0.0358(15) Uani 1 1 d . U . . .
H4_1 H 0.413288 0.523147 1.023493 0.043 Uiso 1 1 calc R U . . .
C5_1 C 0.2967(5) 0.4840(3) 1.0738(3) 0.0359(15) Uani 1 1 d . U . . .
H5_1 H 0.313183 0.516512 1.106788 0.043 Uiso 1 1 calc R U . . .
C6_1 C 0.2137(5) 0.4341(3) 1.0751(3) 0.0343(14) Uani 1 1 d . U . . .
H6_1 H 0.173680 0.431822 1.109201 0.041 Uiso 1 1 calc R U . . .
C7_1 C 0.1875(5) 0.3854(3) 1.0252(3) 0.0304(13) Uani 1 1 d . U . . .
C8_1 C 0.0999(5) 0.3358(3) 1.0225(3) 0.0342(14) Uani 1 1 d . U . . .
H8_1 H 0.056166 0.333122 1.054971 0.041 Uiso 1 1 calc R U . . .
C9_1 C 0.0770(5) 0.2912(3) 0.9735(3) 0.0261(12) Uani 1 1 d . U . . .
H9_1 H 0.014147 0.259924 0.970992 0.031 Uiso 1 1 calc R U . . .
C11_1 C 0.4338(4) 0.3309(3) 0.9090(3) 0.0235(12) Uani 1 1 d . U . . .
C12_1 C 0.4330(5) 0.3078(3) 0.9629(3) 0.0341(14) Uani 1 1 d . U . . .
H12_1 H 0.369778 0.296149 0.981524 0.041 Uiso 1 1 calc R U . . .
C13_1 C 0.5239(5) 0.3013(3) 0.9903(3) 0.0367(15) Uani 1 1 d . U . . .
H13_1 H 0.522248 0.286246 1.027530 0.044 Uiso 1 1 calc R U . . .
C14_1 C 0.6147(5) 0.3169(3) 0.9629(3) 0.0396(15) Uani 1 1 d . U . . .
H14_1 H 0.676333 0.312042 0.980787 0.048 Uiso 1 1 calc R U . . .
C15_1 C 0.6165(5) 0.3397(3) 0.9095(3) 0.0398(16) Uani 1 1 d . U . . .
H15_1 H 0.679870 0.351121 0.890992 0.048 Uiso 1 1 calc R U . . .
C16_1 C 0.5284(5) 0.3461(3) 0.8828(3) 0.0320(14) Uani 1 1 d . U . . .
H16_1 H 0.531428 0.361245 0.845580 0.038 Uiso 1 1 calc R U . . .
C21_1 C 0.3161(5) 0.3894(3) 0.8270(3) 0.0257(12) Uani 1 1 d . U . . .
C22_1 C 0.2376(5) 0.4203(3) 0.8316(3) 0.0343(14) Uani 1 1 d . U . . .
H22_1 H 0.188820 0.411915 0.861055 0.041 Uiso 1 1 calc R U . . .
C23_1 C 0.2286(6) 0.4631(3) 0.7941(3) 0.0441(17) Uani 1 1 d . U . . .
H23_1 H 0.173459 0.483361 0.797551 0.053 Uiso 1 1 calc R U . . .
C24_1 C 0.2999(6) 0.4767(3) 0.7512(3) 0.0433(17) Uani 1 1 d . U . . .
H24_1 H 0.294642 0.506512 0.725644 0.052 Uiso 1 1 calc R U . . .
C25_1 C 0.3786(6) 0.4459(3) 0.7465(3) 0.0413(16) Uani 1 1 d . U . . .
H25_1 H 0.428121 0.455125 0.717529 0.050 Uiso 1 1 calc R U . . .
C26_1 C 0.3866(5) 0.4022(3) 0.7831(3) 0.0375(15) Uani 1 1 d . U . . .
H26_1 H 0.440164 0.380684 0.778502 0.045 Uiso 1 1 calc R U . . .
P2_1 P 0.16582(11) 0.19842(7) 0.72802(6) 0.0224(3) Uani 1 1 d . U . . .
N2_1 N 0.0216(4) 0.2309(2) 0.7956(2) 0.0256(11) Uani 1 1 d . U . . .
C31_1 C 0.0379(4) 0.2152(3) 0.7391(2) 0.0210(11) Uani 1 1 d . U . . .
C32_1 C -0.0374(4) 0.2129(3) 0.6927(2) 0.0241(12) Uani 1 1 d . U . . .
C33_1 C -0.0250(5) 0.1962(3) 0.6319(3) 0.0322(14) Uani 1 1 d . U . . .
H33_1 H 0.036389 0.185324 0.619184 0.039 Uiso 1 1 calc R U . . .
C34_1 C -0.1013(5) 0.1956(3) 0.5908(3) 0.0379(16) Uani 1 1 d . U . . .
H34_1 H -0.090540 0.185931 0.549737 0.045 Uiso 1 1 calc R U . . .
C35_1 C -0.1948(5) 0.2088(3) 0.6079(3) 0.0352(15) Uani 1 1 d . U . . .
H35_1 H -0.247267 0.206981 0.578720 0.042 Uiso 1 1 calc R U . . .
C36_1 C -0.2102(5) 0.2242(3) 0.6662(3) 0.0308(14) Uani 1 1 d . U . . .
H36_1 H -0.273370 0.233418 0.677752 0.037 Uiso 1 1 calc R U . . .
C37_1 C -0.1330(4) 0.2266(3) 0.7098(3) 0.0250(12) Uani 1 1 d . U . . .
C38_1 C -0.1456(5) 0.2425(3) 0.7711(3) 0.0285(13) Uani 1 1 d . U . . .
H38_1 H -0.208022 0.251734 0.784104 0.034 Uiso 1 1 calc R U . . .
C39_1 C -0.0692(5) 0.2445(3) 0.8112(3) 0.0293(13) Uani 1 1 d . U . . .
H39_1 H -0.079162 0.255934 0.852088 0.035 Uiso 1 1 calc R U . . .
C41_1 C 0.1390(4) 0.1155(3) 0.6975(3) 0.0258(12) Uani 1 1 d . U . . .
C42_1 C 0.2220(5) 0.0891(3) 0.6871(3) 0.0297(13) Uani 1 1 d . U . . .
H42_1 H 0.289495 0.113832 0.698039 0.036 Uiso 1 1 calc R U . . .
C43_1 C 0.2077(5) 0.0263(3) 0.6607(3) 0.0339(14) Uani 1 1 d . U . . .
H43_1 H 0.265455 0.008903 0.653131 0.041 Uiso 1 1 calc R U . . .
C44_1 C 0.1104(5) -0.0101(3) 0.6457(3) 0.0369(15) Uani 1 1 d . U . . .
H44_1 H 0.100566 -0.052703 0.627883 0.044 Uiso 1 1 calc R U . . .
C45_1 C 0.0261(5) 0.0155(3) 0.6566(3) 0.0316(14) Uani 1 1 d . U . . .
H45_1 H -0.041338 -0.009658 0.646269 0.038 Uiso 1 1 calc R U . . .
C46_1 C 0.0400(4) 0.0780(3) 0.6827(3) 0.0272(13) Uani 1 1 d . U . . .
H46_1 H -0.017882 0.095155 0.690472 0.033 Uiso 1 1 calc R U . . .
C51_1 C 0.2119(4) 0.2401(3) 0.6657(3) 0.0241(12) Uani 1 1 d . U . . .
C52_1 C 0.2413(5) 0.2113(3) 0.6131(3) 0.0327(14) Uani 1 1 d . U . . .
H52_1 H 0.241334 0.167939 0.609061 0.039 Uiso 1 1 calc R U . . .
C53_1 C 0.2706(5) 0.2446(3) 0.5662(3) 0.0366(15) Uani 1 1 d . U . . .
H53_1 H 0.290082 0.224013 0.530399 0.044 Uiso 1 1 calc R U . . .
C54_1 C 0.2713(5) 0.3075(3) 0.5716(3) 0.0363(15) Uani 1 1 d . U . . .
H54_1 H 0.290366 0.330117 0.539238 0.044 Uiso 1 1 calc R U . . .
C55_1 C 0.2442(5) 0.3385(3) 0.6245(3) 0.0383(15) Uani 1 1 d . U . . .
H55_1 H 0.245329 0.382012 0.628536 0.046 Uiso 1 1 calc R U . . .
C56_1 C 0.2156(5) 0.3040(3) 0.6712(3) 0.0334(14) Uani 1 1 d . U . . .
H56_1 H 0.198193 0.324714 0.707566 0.040 Uiso 1 1 calc R U . . .
P3_1 P 0.13478(11) 0.12468(7) 0.87963(7) 0.0231(3) Uani 1 1 d . U . . .
N3_1 N 0.3304(3) 0.1640(2) 0.8526(2) 0.0239(10) Uani 1 1 d . U . . .
C61_1 C 0.2690(4) 0.1190(3) 0.8769(2) 0.0230(12) Uani 1 1 d . U . . .
C62_1 C 0.3084(4) 0.0721(3) 0.9015(3) 0.0261(12) Uani 1 1 d . U . . .
C63_1 C 0.2447(5) 0.0206(3) 0.9252(3) 0.0267(12) Uani 1 1 d . U . . .
H63_1 H 0.173039 0.017732 0.927316 0.032 Uiso 1 1 calc R U . . .
C64_1 C 0.2853(5) -0.0246(3) 0.9447(3) 0.0312(14) Uani 1 1 d . U . . .
H64_1 H 0.241451 -0.059539 0.958799 0.037 Uiso 1 1 calc R U . . .
C65_1 C 0.3924(5) -0.0196(3) 0.9442(3) 0.0387(15) Uani 1 1 d . U . . .
H65_1 H 0.420062 -0.051446 0.957681 0.046 Uiso 1 1 calc R U . . .
C66_1 C 0.4556(5) 0.0302(3) 0.9245(3) 0.0354(14) Uani 1 1 d . U . . .
H66_1 H 0.527744 0.034096 0.926081 0.042 Uiso 1 1 calc R U . . .
C67_1 C 0.4154(5) 0.0764(3) 0.9016(3) 0.0282(13) Uani 1 1 d . U . . .
C68_1 C 0.4779(5) 0.1278(3) 0.8782(3) 0.0319(14) Uani 1 1 d . U . . .
H68_1 H 0.550399 0.133392 0.879305 0.038 Uiso 1 1 calc R U . . .
C69_1 C 0.4345(4) 0.1691(3) 0.8542(3) 0.0303(13) Uani 1 1 d . U . . .
H69_1 H 0.477716 0.202754 0.837893 0.036 Uiso 1 1 calc R U . . .
C71_1 C 0.1109(5) 0.1242(3) 0.9588(3) 0.0255(12) Uani 1 1 d . U . . .
C72_1 C 0.1725(5) 0.1736(3) 0.9982(3) 0.0303(13) Uani 1 1 d . U . . .
H72_1 H 0.227758 0.202166 0.983448 0.036 Uiso 1 1 calc R U . . .
C73_1 C 0.1544(5) 0.1818(3) 1.0582(3) 0.0335(14) Uani 1 1 d . U . . .
H73_1 H 0.195985 0.216142 1.084153 0.040 Uiso 1 1 calc R U . . .
C74_1 C 0.0762(5) 0.1400(3) 1.0796(3) 0.0366(15) Uani 1 1 d . U . . .
H74_1 H 0.063954 0.144746 1.120820 0.044 Uiso 1 1 calc R U . . .
C75_1 C 0.0156(6) 0.0914(4) 1.0418(3) 0.0506(19) Uani 1 1 d . U . . .
H75_1 H -0.038233 0.062357 1.057031 0.061 Uiso 1 1 calc R U . . .
C76_1 C 0.0314(5) 0.0839(4) 0.9814(3) 0.0435(17) Uani 1 1 d . U . . .
H76_1 H -0.012901 0.050637 0.955577 0.052 Uiso 1 1 calc R U . . .
C81_1 C 0.0584(5) 0.0524(3) 0.8386(3) 0.0282(13) Uani 1 1 d . U . . .
C82_1 C 0.0988(6) 0.0036(3) 0.8104(3) 0.0354(15) Uani 1 1 d . U . . .
H82_1 H 0.170981 0.007915 0.811887 0.042 Uiso 1 1 calc R U . . .
C83_1 C 0.0343(8) -0.0512(4) 0.7802(3) 0.059(2) Uani 1 1 d . U . . .
H83_1 H 0.062173 -0.084220 0.761531 0.071 Uiso 1 1 calc R U . . .
C84_1 C -0.0703(8) -0.0570(5) 0.7778(4) 0.076(3) Uani 1 1 d . U . . .
H84_1 H -0.114979 -0.095235 0.759396 0.091 Uiso 1 1 calc R U . . .
C85_1 C -0.1105(7) -0.0075(5) 0.8019(4) 0.083(3) Uani 1 1 d . U . . .
H85_1 H -0.182042 -0.010444 0.797256 0.100 Uiso 1 1 calc R U . . .
C86_1 C -0.0467(5) 0.0461(5) 0.8327(4) 0.065(3) Uani 1 1 d . U . . .
H86_1 H -0.075248 0.079343 0.850124 0.078 Uiso 1 1 calc R U . . .
Cu1_2 Cu 0.58305(7) 0.19764(4) 0.34649(4) 0.0255(2) Uani 1 1 d . . . . .
Cu2_2 Cu 0.42568(6) 0.22229(4) 0.30280(4) 0.0262(2) Uani 1 1 d . . . . .
P1_2 P 0.62468(11) 0.30225(7) 0.38742(6) 0.0221(3) Uani 1 1 d . U . . .
N1_2 N 0.4489(4) 0.3146(2) 0.3389(2) 0.0270(11) Uani 1 1 d . U . . .
C1_2 C 0.5317(4) 0.3478(3) 0.3710(2) 0.0238(12) Uani 1 1 d . U . . .
C2_2 C 0.5424(4) 0.4140(3) 0.3933(3) 0.0244(12) Uani 1 1 d . U . . .
C3_2 C 0.6309(5) 0.4535(3) 0.4256(3) 0.0275(13) Uani 1 1 d . U . . .
H3_2 H 0.688916 0.437087 0.432292 0.033 Uiso 1 1 calc R U . . .
C4_2 C 0.6336(5) 0.5144(3) 0.4469(3) 0.0342(14) Uani 1 1 d . U . . .
H4_2 H 0.692540 0.539746 0.469468 0.041 Uiso 1 1 calc R U . . .
C5_2 C 0.5497(5) 0.5404(3) 0.4359(3) 0.0369(15) Uani 1 1 d . U . . .
H5_2 H 0.552208 0.582834 0.451676 0.044 Uiso 1 1 calc R U . . .
C6_2 C 0.4656(5) 0.5051(3) 0.4030(3) 0.0349(14) Uani 1 1 d . U . . .
H6_2 H 0.409979 0.523148 0.395157 0.042 Uiso 1 1 calc R U . . .
C7_2 C 0.4603(5) 0.4415(3) 0.3802(3) 0.0301(13) Uani 1 1 d . U . . .
C8_2 C 0.3753(5) 0.4037(3) 0.3453(3) 0.0385(15) Uani 1 1 d . U . . .
H8_2 H 0.319642 0.420804 0.335413 0.046 Uiso 1 1 calc R U . . .
C9_2 C 0.3730(5) 0.3427(3) 0.3257(3) 0.0360(15) Uani 1 1 d . U . . .
H9_2 H 0.315322 0.318263 0.301508 0.043 Uiso 1 1 calc R U . . .
C11_2 C 0.7407(4) 0.3375(3) 0.3520(3) 0.0246(12) Uani 1 1 d . U . . .
C12_2 C 0.7378(5) 0.3753(3) 0.3083(3) 0.0302(14) Uani 1 1 d . U . . .
H12_2 H 0.677772 0.389677 0.301554 0.036 Uiso 1 1 calc R U . . .
C13_2 C 0.8226(5) 0.3921(3) 0.2745(3) 0.0400(16) Uani 1 1 d . U . . .
H13_2 H 0.820474 0.417899 0.244502 0.048 Uiso 1 1 calc R U . . .
C14_2 C 0.9105(5) 0.3713(3) 0.2844(3) 0.0400(16) Uani 1 1 d . U . . .
H14_2 H 0.968467 0.383067 0.261253 0.048 Uiso 1 1 calc R U . . .
C15_2 C 0.9142(5) 0.3336(3) 0.3275(3) 0.0383(15) Uani 1 1 d . U . . .
H15_2 H 0.974613 0.319551 0.334199 0.046 Uiso 1 1 calc R U . . .
C16_2 C 0.8292(5) 0.3161(3) 0.3611(3) 0.0331(14) Uani 1 1 d . U . . .
H16_2 H 0.831243 0.289538 0.390451 0.040 Uiso 1 1 calc R U . . .
C21_2 C 0.6484(4) 0.3241(3) 0.4679(2) 0.0239(12) Uani 1 1 d . U . . .
C22_2 C 0.5616(5) 0.3205(3) 0.5015(3) 0.0283(13) Uani 1 1 d . U . . .
H22_2 H 0.495147 0.308860 0.482132 0.034 Uiso 1 1 calc R U . . .
C23_2 C 0.5716(5) 0.3336(3) 0.5628(3) 0.0312(14) Uani 1 1 d . U . . .
H23_2 H 0.512168 0.330691 0.585434 0.037 Uiso 1 1 calc R U . . .
C24_2 C 0.6689(5) 0.3512(3) 0.5912(3) 0.0371(15) Uani 1 1 d . U . . .
H24_2 H 0.676418 0.359758 0.633297 0.045 Uiso 1 1 calc R U . . .
C25_2 C 0.7541(5) 0.3560(3) 0.5578(3) 0.0404(16) Uani 1 1 d . U . . .
H25_2 H 0.820596 0.369051 0.577041 0.049 Uiso 1 1 calc R U . . .
C26_2 C 0.7447(5) 0.3422(3) 0.4964(3) 0.0343(15) Uani 1 1 d . U . . .
H26_2 H 0.804422 0.345195 0.474035 0.041 Uiso 1 1 calc R U . . .
P2_2 P 0.45587(11) 0.12248(7) 0.37863(6) 0.0222(3) Uani 1 1 d . U . . .
N2_2 N 0.3099(4) 0.1755(2) 0.3459(2) 0.0254(10) Uani 1 1 d . U . . .
C31_2 C 0.3248(4) 0.1362(3) 0.3831(2) 0.0218(11) Uani 1 1 d . U . . .
C32_2 C 0.2472(4) 0.1111(3) 0.4213(2) 0.0239(12) Uani 1 1 d . U . . .
C33_2 C 0.2571(5) 0.0662(3) 0.4589(3) 0.0304(13) Uani 1 1 d . U . . .
H33_2 H 0.316196 0.049370 0.457411 0.037 Uiso 1 1 calc R U . . .
C34_2 C 0.1824(5) 0.0468(3) 0.4974(3) 0.0367(15) Uani 1 1 d . U . . .
H34_2 H 0.189616 0.016623 0.522211 0.044 Uiso 1 1 calc R U . . .
C35_2 C 0.0938(5) 0.0721(3) 0.5003(3) 0.0407(16) Uani 1 1 d . U . . .
H35_2 H 0.044079 0.060557 0.528548 0.049 Uiso 1 1 calc R U . . .
C36_2 C 0.0804(5) 0.1125(3) 0.4627(3) 0.0341(14) Uani 1 1 d . U . . .
H36_2 H 0.020073 0.128108 0.464066 0.041 Uiso 1 1 calc R U . . .
C37_2 C 0.1552(5) 0.1318(3) 0.4213(3) 0.0277(12) Uani 1 1 d . U . . .
C38_2 C 0.1411(5) 0.1708(3) 0.3799(3) 0.0338(14) Uani 1 1 d . U . . .
H38_2 H 0.078477 0.183659 0.377784 0.041 Uiso 1 1 calc R U . . .
C39_2 C 0.2169(5) 0.1906(3) 0.3425(3) 0.0319(14) Uani 1 1 d . U . . .
H39_2 H 0.204719 0.215401 0.313346 0.038 Uiso 1 1 calc R U . . .
C41_2 C 0.4926(4) 0.1195(3) 0.4555(2) 0.0241(12) Uani 1 1 d . U . . .
C42_2 C 0.4734(5) 0.1644(3) 0.4991(2) 0.0269(13) Uani 1 1 d . U . . .
H42_2 H 0.441112 0.195375 0.488102 0.032 Uiso 1 1 calc R U . . .
C43_2 C 0.4995(5) 0.1659(3) 0.5583(3) 0.0323(14) Uani 1 1 d . U . . .
H43_2 H 0.484084 0.196901 0.587614 0.039 Uiso 1 1 calc R U . . .
C44_2 C 0.5484(5) 0.1216(3) 0.5742(3) 0.0345(14) Uani 1 1 d . U . . .
H44_2 H 0.565508 0.121107 0.614825 0.041 Uiso 1 1 calc R U . . .
C45_2 C 0.5722(5) 0.0780(3) 0.5308(3) 0.0290(13) Uani 1 1 d . U . . .
H45_2 H 0.608969 0.049087 0.541744 0.035 Uiso 1 1 calc R U . . .
C46_2 C 0.5437(5) 0.0754(3) 0.4714(3) 0.0299(13) Uani 1 1 d . U . . .
H46_2 H 0.558642 0.044274 0.442126 0.036 Uiso 1 1 calc R U . . .
C51_2 C 0.4342(5) 0.0431(3) 0.3380(2) 0.0255(12) Uani 1 1 d . U . . .
C52_2 C 0.5201(5) 0.0236(3) 0.3158(3) 0.0298(13) Uani 1 1 d . U . . .
H52_2 H 0.586824 0.050661 0.323577 0.036 Uiso 1 1 calc R U . . .
C53_2 C 0.5076(5) -0.0361(3) 0.2821(3) 0.0363(15) Uani 1 1 d . U . . .
H53_2 H 0.565958 -0.049413 0.267469 0.044 Uiso 1 1 calc R U . . .
C54_2 C 0.4110(5) -0.0754(3) 0.2701(3) 0.0360(15) Uani 1 1 d . U . . .
H54_2 H 0.403269 -0.115931 0.247747 0.043 Uiso 1 1 calc R U . . .
C55_2 C 0.3252(5) -0.0562(3) 0.2905(3) 0.0375(15) Uani 1 1 d . U . . .
H55_2 H 0.258511 -0.082939 0.281292 0.045 Uiso 1 1 calc R U . . .
C56_2 C 0.3376(5) 0.0030(3) 0.3248(3) 0.0299(13) Uani 1 1 d . U . . .
H56_2 H 0.278804 0.015975 0.339394 0.036 Uiso 1 1 calc R U . . .
P3_2 P 0.48883(12) 0.21133(8) 0.21487(6) 0.0257(3) Uani 1 1 d . U . . .
N3_2 N 0.6564(4) 0.1915(2) 0.2666(2) 0.0292(11) Uani 1 1 d . U . . .
C61_2 C 0.6187(4) 0.1988(3) 0.2138(2) 0.0246(12) Uani 1 1 d . U . . .
C62_2 C 0.6758(5) 0.1968(3) 0.1616(3) 0.0263(12) Uani 1 1 d . U . . .
C63_2 C 0.6363(5) 0.2005(3) 0.1046(3) 0.0288(13) Uani 1 1 d . U . . .
H63_2 H 0.566478 0.201894 0.099416 0.035 Uiso 1 1 calc R U . . .
C64_2 C 0.6970(5) 0.2023(3) 0.0568(3) 0.0344(14) Uani 1 1 d . U . . .
H64_2 H 0.669202 0.204930 0.018830 0.041 Uiso 1 1 calc R U . . .
C65_2 C 0.8009(5) 0.2001(3) 0.0637(3) 0.0371(15) Uani 1 1 d . U . . .
H65_2 H 0.843008 0.202301 0.030488 0.045 Uiso 1 1 calc R U . . .
C66_2 C 0.8407(5) 0.1948(3) 0.1169(3) 0.0379(15) Uani 1 1 d . U . . .
H66_2 H 0.910424 0.192734 0.120693 0.045 Uiso 1 1 calc R U . . .
C67_2 C 0.7797(5) 0.1924(3) 0.1674(3) 0.0310(13) Uani 1 1 d . U . . .
C68_2 C 0.8166(5) 0.1856(3) 0.2226(3) 0.0400(16) Uani 1 1 d . U . . .
H68_2 H 0.885370 0.182019 0.227705 0.048 Uiso 1 1 calc R U . . .
C69_2 C 0.7554(5) 0.1839(3) 0.2697(3) 0.0377(16) Uani 1 1 d . U . . .
H69_2 H 0.782126 0.177155 0.306562 0.045 Uiso 1 1 calc R U . . .
C71_2 C 0.4164(4) 0.1438(3) 0.1643(2) 0.0252(12) Uani 1 1 d . U . . .
C72_2 C 0.3713(5) 0.1449(3) 0.1097(3) 0.0340(14) Uani 1 1 d . U . . .
H72_2 H 0.377147 0.184101 0.095552 0.041 Uiso 1 1 calc R U . . .
C73_2 C 0.3176(5) 0.0898(3) 0.0749(3) 0.0386(15) Uani 1 1 d . U . . .
H73_2 H 0.285570 0.091288 0.037703 0.046 Uiso 1 1 calc R U . . .
C74_2 C 0.3114(5) 0.0328(3) 0.0952(3) 0.0336(14) Uani 1 1 d . U . . .
H74_2 H 0.275286 -0.005099 0.071520 0.040 Uiso 1 1 calc R U . . .
C75_2 C 0.3566(5) 0.0303(3) 0.1489(3) 0.0314(13) Uani 1 1 d . U . . .
H75_2 H 0.351912 -0.009158 0.162372 0.038 Uiso 1 1 calc R U . . .
C76_2 C 0.4093(5) 0.0855(3) 0.1835(3) 0.0298(13) Uani 1 1 d . U . . .
H76_2 H 0.440845 0.083693 0.220675 0.036 Uiso 1 1 calc R U . . .
C81_2 C 0.4969(5) 0.2821(3) 0.1801(3) 0.0305(13) Uani 1 1 d . U . . .
C82_2 C 0.5901(5) 0.3240(3) 0.1727(3) 0.0328(14) Uani 1 1 d . U . . .
H82_2 H 0.653044 0.314325 0.182767 0.039 Uiso 1 1 calc R U . . .
C83_2 C 0.5912(6) 0.3802(3) 0.1507(3) 0.0423(16) Uani 1 1 d . U . . .
H83_2 H 0.655021 0.408806 0.146533 0.051 Uiso 1 1 calc R U . . .
C84_2 C 0.5013(6) 0.3946(3) 0.1350(3) 0.0451(17) Uani 1 1 d . U . . .
H84_2 H 0.502823 0.432170 0.118656 0.054 Uiso 1 1 calc R U . . .
C85_2 C 0.4071(6) 0.3534(3) 0.1431(3) 0.0407(16) Uani 1 1 d . U . . .
H85_2 H 0.344410 0.363395 0.133182 0.049 Uiso 1 1 calc R U . . .
C86_2 C 0.4058(5) 0.2981(3) 0.1657(3) 0.0336(14) Uani 1 1 d . U . . .
H86_2 H 0.341805 0.270579 0.171573 0.040 Uiso 1 1 calc R U . . .
Cl1_3 Cl 0.49898(11) 0.24835(7) 0.72614(6) 0.0296(3) Uani 1 1 d . U . . .
O1_3 O 0.4227(3) 0.2658(2) 0.76605(18) 0.0318(10) Uani 1 1 d . U . . .
O2_3 O 0.4621(4) 0.1833(2) 0.7019(2) 0.0426(12) Uani 1 1 d . U . . .
O3_3 O 0.5936(3) 0.2572(3) 0.7602(2) 0.0467(13) Uani 1 1 d . U . . .
O4_3 O 0.5125(4) 0.2874(3) 0.6814(2) 0.0522(14) Uani 1 1 d . U . . .
Cl1_4 Cl -0.22221(11) 0.15572(7) 0.90312(6) 0.0297(3) Uani 1 1 d . U . . .
O1_4 O -0.2414(4) 0.1262(2) 0.84250(19) 0.0411(12) Uani 1 1 d . U . . .
O2_4 O -0.2848(4) 0.1163(2) 0.9408(2) 0.0404(11) Uani 1 1 d . U . . .
O3_4 O -0.2463(4) 0.2165(2) 0.9099(2) 0.0454(12) Uani 1 1 d . U . . .
O4_4 O -0.1151(3) 0.1642(2) 0.92011(19) 0.0398(11) Uani 1 1 d . U . . .
Cl1_5 Cl 0.78959(12) 0.15720(7) 0.42716(6) 0.0308(3) Uani 1 1 d . U . . .
O1_5 O 0.8798(3) 0.1709(2) 0.3928(2) 0.0422(12) Uani 1 1 d . U . . .
O2_5 O 0.7928(4) 0.1051(2) 0.4576(2) 0.0390(11) Uani 1 1 d . U . . .
O3_5 O 0.6988(3) 0.1420(2) 0.38688(19) 0.0406(11) Uani 1 1 d . U . . .
O4_5 O 0.7853(5) 0.2114(2) 0.4682(2) 0.0565(15) Uani 1 1 d . U . . .
Cl1_6 Cl 1.12778(17) 0.29290(14) 0.21826(9) 0.0358(7) Uani 0.903(8) 1 d D U P A 1
O1_6 O 1.1714(7) 0.2391(4) 0.2111(5) 0.0523(18) Uani 0.903(8) 1 d D U P A 1
O2_6 O 1.1366(8) 0.3204(4) 0.2786(3) 0.056(2) Uani 0.903(8) 1 d D U P A 1
O3_6 O 1.0237(5) 0.2766(4) 0.1983(3) 0.087(3) Uani 0.903(8) 1 d D U P A 1
O4_6 O 1.1831(7) 0.3376(4) 0.1845(4) 0.103(3) Uani 0.903(8) 1 d D U P A 1
Cl1A_6 Cl 1.109(2) 0.2662(18) 0.2268(15) 0.073(6) Uani 0.097(8) 1 d D U P A 2
O1A_6 O 1.186(5) 0.233(4) 0.215(4) 0.056(10) Uani 0.097(8) 1 d D U P A 2
O2A_6 O 1.135(7) 0.309(4) 0.280(2) 0.059(12) Uani 0.097(8) 1 d D U P A 2
O3A_6 O 1.014(3) 0.223(3) 0.232(3) 0.083(11) Uani 0.097(8) 1 d D U P A 2
O4A_6 O 1.099(5) 0.301(3) 0.179(2) 0.073(9) Uani 0.097(8) 1 d D U P A 2
C10S_7 C 0.0444(7) 0.5773(4) 1.1090(4) 0.085(3) Uani 1 1 d D U . . .
H10A_7 H 0.116436 0.575294 1.106166 0.127 Uiso 1 1 calc R U . . .
H10B_7 H 0.034436 0.598548 1.148316 0.127 Uiso 1 1 calc R U . . .
H10C_7 H 0.026538 0.600791 1.078435 0.127 Uiso 1 1 calc R U . . .
C11S_7 C -0.0243(5) 0.5107(4) 1.0996(3) 0.0517(18) Uani 1 1 d D U . . .
C12S_7 C -0.1004(5) 0.4924(3) 1.0557(3) 0.0458(17) Uani 1 1 d D U . . .
H12S_7 H -0.109324 0.521561 1.030098 0.055 Uiso 1 1 calc R U . . .
C13S_7 C -0.1639(6) 0.4334(4) 1.0476(3) 0.0509(18) Uani 1 1 d D U . . .
H13S_7 H -0.217643 0.422361 1.017578 0.061 Uiso 1 1 calc R U . . .
C14S_7 C -0.1501(6) 0.3898(4) 1.0829(4) 0.061(2) Uani 1 1 d D U . . .
H14S_7 H -0.193052 0.348289 1.076980 0.073 Uiso 1 1 calc R U . . .
C15S_7 C -0.0732(6) 0.4071(4) 1.1269(3) 0.064(2) Uani 1 1 d D U . . .
H15S_7 H -0.062716 0.377389 1.151431 0.077 Uiso 1 1 calc R U . . .
C16S_7 C -0.0115(6) 0.4672(4) 1.1356(3) 0.064(2) Uani 1 1 d D U . . .
H16S_7 H 0.040443 0.478970 1.166741 0.077 Uiso 1 1 calc R U . . .
C10S_8 C 1.0327(7) 0.6136(4) 0.2980(4) 0.068(2) Uani 1 1 d D U . . .
H10A_8 H 0.971780 0.584591 0.310109 0.101 Uiso 1 1 calc R U . . .
H10B_8 H 1.014413 0.631341 0.263351 0.101 Uiso 1 1 calc R U . . .
H10C_8 H 1.058875 0.647698 0.330804 0.101 Uiso 1 1 calc R U . . .
C11S_8 C 1.1158(5) 0.5779(3) 0.2822(3) 0.0494(17) Uani 1 1 d D U . . .
C12S_8 C 1.2052(5) 0.6060(3) 0.2579(3) 0.0454(17) Uani 1 1 d D U . . .
H12S_8 H 1.215683 0.648925 0.252270 0.054 Uiso 1 1 calc R U . . .
C13S_8 C 1.2802(6) 0.5747(4) 0.2412(3) 0.0538(19) Uani 1 1 d D U . . .
H13S_8 H 1.341350 0.595698 0.224799 0.065 Uiso 1 1 calc R U . . .
C14S_8 C 1.2641(6) 0.5112(4) 0.2490(3) 0.0544(19) Uani 1 1 d D U . . .
H14S_8 H 1.313081 0.487864 0.236835 0.065 Uiso 1 1 calc R U . . .
C15S_8 C 1.1758(6) 0.4835(4) 0.2747(4) 0.0525(19) Uani 1 1 d D U . . .
H15S_8 H 1.164416 0.440801 0.280967 0.063 Uiso 1 1 calc R U . . .
C16S_8 C 1.1034(6) 0.5170(4) 0.2914(4) 0.0527(19) Uani 1 1 d D U . . .
H16S_8 H 1.043730 0.497038 0.309793 0.063 Uiso 1 1 calc R U . . .
C10S_9 C 0.9274(11) 0.7004(5) 0.5441(6) 0.082(4) Uani 0.722(10) 1 d D U P B 1
H10A_9 H 0.905874 0.706829 0.584914 0.123 Uiso 0.722(10) 1 calc R U P B 1
H10B_9 H 0.885717 0.717796 0.518097 0.123 Uiso 0.722(10) 1 calc R U P B 1
H10C_9 H 1.000004 0.721832 0.542539 0.123 Uiso 0.722(10) 1 calc R U P B 1
C11S_9 C 0.9129(9) 0.6308(5) 0.5234(5) 0.058(3) Uani 0.722(10) 1 d D U P B 1
C12S_9 C 0.8746(13) 0.5874(5) 0.5606(6) 0.063(3) Uani 0.722(10) 1 d D U P B 1
H12S_9 H 0.857992 0.601544 0.599647 0.076 Uiso 0.722(10) 1 calc R U P B 1
C13S_9 C 0.8601(11) 0.5236(5) 0.5417(5) 0.060(3) Uani 0.722(10) 1 d D U P B 1
H13S_9 H 0.832010 0.493816 0.567145 0.072 Uiso 0.722(10) 1 calc R U P B 1
C14S_9 C 0.8869(8) 0.5036(6) 0.4855(5) 0.061(3) Uani 0.722(10) 1 d D U P B 1
H14S_9 H 0.881518 0.460140 0.472787 0.073 Uiso 0.722(10) 1 calc R U P B 1
C15S_9 C 0.9213(12) 0.5469(6) 0.4481(6) 0.070(3) Uani 0.722(10) 1 d D U P B 1
H15S_9 H 0.937608 0.533035 0.408857 0.084 Uiso 0.722(10) 1 calc R U P B 1
C16S_9 C 0.9326(12) 0.6099(6) 0.4665(6) 0.062(3) Uani 0.722(10) 1 d D U P B 1
H16S_9 H 0.954264 0.639201 0.439618 0.075 Uiso 0.722(10) 1 calc R U P B 1
C10T_9 C 0.920(3) 0.5175(15) 0.4138(11) 0.083(8) Uani 0.278(10) 1 d D U P B 2
H10D_9 H 0.867315 0.522056 0.385589 0.124 Uiso 0.278(10) 1 calc R U P B 2
H10E_9 H 0.906307 0.473625 0.421274 0.124 Uiso 0.278(10) 1 calc R U P B 2
H10F_9 H 0.987795 0.529149 0.397265 0.124 Uiso 0.278(10) 1 calc R U P B 2
C11T_9 C 0.918(3) 0.5605(11) 0.4721(11) 0.065(4) Uani 0.278(10) 1 d D U P B 2
C12T_9 C 0.951(4) 0.6243(12) 0.4757(14) 0.069(5) Uani 0.278(10) 1 d D U P B 2
H12T_9 H 0.991753 0.641849 0.445449 0.083 Uiso 0.278(10) 1 calc R U P B 2
C13T_9 C 0.927(3) 0.6633(11) 0.5220(14) 0.072(5) Uani 0.278(10) 1 d D U P B 2
H13T_9 H 0.943954 0.707532 0.521773 0.086 Uiso 0.278(10) 1 calc R U P B 2
C14T_9 C 0.878(2) 0.6384(12) 0.5690(11) 0.071(5) Uani 0.278(10) 1 d D U P B 2
H14T_9 H 0.862213 0.665432 0.601776 0.086 Uiso 0.278(10) 1 calc R U P B 2
C15T_9 C 0.852(4) 0.5742(13) 0.5684(13) 0.065(5) Uani 0.278(10) 1 d D U P B 2
H15T_9 H 0.821489 0.556946 0.601694 0.078 Uiso 0.278(10) 1 calc R U P B 2
C16T_9 C 0.870(3) 0.5351(11) 0.5197(12) 0.064(4) Uani 0.278(10) 1 d D U P B 2
H16T_9 H 0.850400 0.490682 0.518749 0.077 Uiso 0.278(10) 1 calc R U P B 2

loop_
_atom_site_aniso_label
_atom_site_aniso_U_11
_atom_site_aniso_U_22
_atom_site_aniso_U_33
_atom_site_aniso_U_23
_atom_site_aniso_U_13
_atom_site_aniso_U_12
Cu1_1 0.0202(4) 0.0270(5) 0.0227(4) 0.0025(4) 0.0010(3) 0.0067(4)
Cu2_1 0.0230(5) 0.0312(5) 0.0208(4) 0.0026(4) 0.0003(3) 0.0088(4)
P1_1 0.0214(8) 0.0248(8) 0.0213(7) 0.0005(6) 0.0038(6) 0.0063(6)
N1_1 0.021(2) 0.032(3) 0.023(2) 0.007(2) 0.0014(18) 0.012(2)
C1_1 0.025(3) 0.026(3) 0.023(3) 0.004(2) 0.005(2) 0.008(2)
C2_1 0.021(3) 0.033(3) 0.026(3) -0.003(2) 0.006(2) 0.011(2)
C3_1 0.022(3) 0.035(3) 0.027(3) -0.001(2) 0.004(2) 0.011(2)
C4_1 0.034(4) 0.041(4) 0.031(3) -0.004(3) 0.003(3) 0.012(3)
C5_1 0.035(3) 0.045(4) 0.029(3) -0.003(3) 0.002(3) 0.016(3)
C6_1 0.031(3) 0.044(4) 0.030(3) -0.004(3) 0.009(3) 0.019(3)
C7_1 0.030(3) 0.035(3) 0.027(3) 0.000(2) 0.005(2) 0.013(2)
C8_1 0.032(3) 0.042(4) 0.028(3) 0.001(3) 0.017(3) 0.010(3)
C9_1 0.023(3) 0.031(3) 0.027(3) 0.008(2) 0.006(2) 0.010(2)
C11_1 0.025(3) 0.017(3) 0.028(3) -0.003(2) 0.002(2) 0.005(2)
C12_1 0.029(3) 0.039(4) 0.035(3) 0.008(3) 0.005(3) 0.007(3)
C13_1 0.033(3) 0.040(4) 0.035(3) 0.004(3) -0.011(3) 0.005(3)
C14_1 0.026(3) 0.041(4) 0.048(4) -0.003(3) -0.008(3) 0.006(3)
C15_1 0.020(3) 0.057(4) 0.040(3) -0.007(3) 0.002(3) 0.013(3)
C16_1 0.026(3) 0.041(4) 0.024(3) -0.002(3) -0.002(2) 0.001(3)
C21_1 0.030(3) 0.025(3) 0.025(3) 0.005(2) 0.004(2) 0.012(2)
C22_1 0.027(3) 0.043(4) 0.035(3) 0.006(3) 0.006(3) 0.013(3)
C23_1 0.041(4) 0.047(4) 0.054(4) 0.018(3) 0.008(3) 0.023(3)
C24_1 0.056(4) 0.030(4) 0.050(4) 0.016(3) 0.013(3) 0.016(3)
C25_1 0.050(4) 0.042(4) 0.039(4) 0.019(3) 0.019(3) 0.017(3)
C26_1 0.043(4) 0.044(4) 0.034(3) 0.016(3) 0.013(3) 0.021(3)
P2_1 0.0194(7) 0.0275(8) 0.0204(7) 0.0019(6) 0.0006(6) 0.0067(6)
N2_1 0.027(2) 0.027(3) 0.022(2) 0.001(2) 0.0036(19) 0.004(2)
C31_1 0.014(3) 0.025(3) 0.022(3) 0.002(2) 0.000(2) 0.002(2)
C32_1 0.019(3) 0.031(3) 0.024(3) 0.005(2) -0.001(2) 0.009(2)
C33_1 0.024(3) 0.048(4) 0.028(3) 0.003(3) -0.002(2) 0.016(3)
C34_1 0.029(3) 0.059(4) 0.023(3) -0.010(3) -0.002(2) 0.014(3)
C35_1 0.024(3) 0.049(4) 0.034(3) 0.005(3) -0.009(3) 0.013(3)
C36_1 0.016(3) 0.038(4) 0.038(3) 0.005(3) -0.001(2) 0.006(3)
C37_1 0.016(3) 0.028(3) 0.029(3) 0.001(2) -0.002(2) 0.006(2)
C38_1 0.024(3) 0.036(4) 0.028(3) 0.004(3) 0.002(2) 0.014(3)
C39_1 0.029(3) 0.040(4) 0.023(3) 0.004(3) 0.008(2) 0.015(3)
C41_1 0.020(3) 0.036(3) 0.022(3) 0.003(2) 0.001(2) 0.009(2)
C42_1 0.023(3) 0.031(3) 0.037(3) 0.008(3) 0.005(3) 0.007(2)
C43_1 0.038(3) 0.033(3) 0.036(4) 0.003(3) 0.007(3) 0.019(3)
C44_1 0.044(3) 0.031(3) 0.036(4) -0.001(3) 0.005(3) 0.011(3)
C45_1 0.030(3) 0.032(3) 0.028(3) -0.002(3) 0.001(3) 0.000(3)
C46_1 0.019(3) 0.034(3) 0.028(3) 0.000(2) -0.001(2) 0.008(2)
C51_1 0.018(3) 0.030(3) 0.026(3) 0.008(2) 0.002(2) 0.006(2)
C52_1 0.025(3) 0.045(4) 0.029(3) 0.007(3) 0.004(2) 0.009(3)
C53_1 0.030(3) 0.049(4) 0.028(3) 0.001(3) 0.008(3) 0.005(3)
C54_1 0.031(3) 0.043(4) 0.029(3) 0.008(3) 0.001(3) -0.003(3)
C55_1 0.049(4) 0.034(4) 0.032(3) 0.010(3) -0.001(3) 0.008(3)
C56_1 0.039(4) 0.033(3) 0.029(3) 0.005(3) 0.002(3) 0.009(3)
P3_1 0.0169(7) 0.0283(8) 0.0246(8) 0.0037(6) 0.0014(6) 0.0065(6)
N3_1 0.019(2) 0.030(3) 0.022(2) 0.004(2) -0.0007(19) 0.005(2)
C61_1 0.013(3) 0.030(3) 0.025(3) 0.006(2) -0.002(2) 0.001(2)
C62_1 0.025(3) 0.031(3) 0.022(3) 0.004(2) 0.000(2) 0.008(2)
C63_1 0.027(3) 0.026(3) 0.026(3) 0.004(2) -0.003(2) 0.002(2)
C64_1 0.041(3) 0.022(3) 0.031(3) 0.005(3) -0.008(3) 0.007(3)
C65_1 0.048(4) 0.034(4) 0.039(4) 0.006(3) -0.008(3) 0.020(3)
C66_1 0.033(3) 0.048(4) 0.034(3) 0.009(3) 0.002(3) 0.025(3)
C67_1 0.024(3) 0.043(3) 0.021(3) 0.008(2) 0.003(2) 0.012(2)
C68_1 0.021(3) 0.049(4) 0.028(3) 0.010(3) 0.004(2) 0.009(3)
C69_1 0.019(3) 0.044(4) 0.026(3) 0.008(3) 0.003(2) 0.004(3)
C71_1 0.030(3) 0.025(3) 0.026(3) 0.012(2) 0.008(2) 0.011(2)
C72_1 0.025(3) 0.037(4) 0.029(3) 0.010(3) 0.002(2) 0.007(3)
C73_1 0.035(3) 0.041(4) 0.025(3) 0.006(3) -0.002(3) 0.010(3)
C74_1 0.037(4) 0.050(4) 0.028(3) 0.012(3) 0.009(3) 0.014(3)
C75_1 0.040(4) 0.060(5) 0.046(4) 0.014(3) 0.022(3) -0.003(3)
C76_1 0.033(4) 0.047(4) 0.044(4) 0.005(3) 0.013(3) -0.003(3)
C81_1 0.024(3) 0.032(3) 0.027(3) 0.003(2) 0.009(2) 0.002(2)
C82_1 0.051(4) 0.032(3) 0.024(3) 0.002(3) -0.005(3) 0.015(3)
C83_1 0.100(5) 0.038(4) 0.030(4) 0.000(3) -0.009(4) 0.002(4)
C84_1 0.085(5) 0.072(5) 0.034(4) -0.015(4) 0.003(4) -0.041(4)
C85_1 0.040(4) 0.124(7) 0.048(5) -0.032(5) 0.016(4) -0.029(4)
C86_1 0.020(3) 0.098(6) 0.056(5) -0.033(4) 0.005(3) -0.002(3)
Cu1_2 0.0253(5) 0.0289(5) 0.0223(4) 0.0034(4) 0.0041(3) 0.0066(4)
Cu2_2 0.0232(5) 0.0335(5) 0.0211(4) 0.0029(4) 0.0022(3) 0.0058(4)
P1_2 0.0188(7) 0.0236(8) 0.0241(8) 0.0035(6) 0.0033(6) 0.0051(6)
N1_2 0.017(2) 0.037(3) 0.028(3) 0.008(2) -0.0016(19) 0.009(2)
C1_2 0.020(3) 0.031(3) 0.020(3) 0.004(2) 0.004(2) 0.004(2)
C2_2 0.022(3) 0.028(3) 0.026(3) 0.008(2) 0.005(2) 0.009(2)
C3_2 0.026(3) 0.031(3) 0.025(3) 0.004(2) -0.001(2) 0.008(2)
C4_2 0.029(3) 0.029(3) 0.042(4) 0.001(3) -0.001(3) 0.004(3)
C5_2 0.032(3) 0.025(3) 0.053(4) 0.002(3) 0.005(3) 0.008(3)
C6_2 0.025(3) 0.032(3) 0.050(4) 0.009(3) 0.007(3) 0.008(3)
C7_2 0.022(3) 0.034(3) 0.038(3) 0.010(3) 0.008(2) 0.010(2)
C8_2 0.028(3) 0.036(3) 0.056(4) 0.010(3) -0.004(3) 0.015(3)
C9_2 0.022(3) 0.036(3) 0.048(4) 0.003(3) -0.008(3) 0.006(3)
C11_2 0.022(3) 0.027(3) 0.026(3) 0.004(2) 0.004(2) 0.007(2)
C12_2 0.023(3) 0.036(4) 0.037(3) 0.016(3) 0.003(2) 0.012(3)
C13_2 0.032(3) 0.046(4) 0.048(4) 0.023(3) 0.011(3) 0.012(3)
C14_2 0.025(3) 0.046(4) 0.050(4) 0.015(3) 0.012(3) 0.006(3)
C15_2 0.027(3) 0.051(4) 0.041(4) 0.015(3) 0.007(3) 0.013(3)
C16_2 0.030(3) 0.043(4) 0.034(3) 0.015(3) 0.007(3) 0.017(3)
C21_2 0.028(3) 0.025(3) 0.023(3) 0.006(2) 0.001(2) 0.012(2)
C22_2 0.029(3) 0.028(3) 0.029(3) 0.007(3) 0.006(2) 0.006(3)
C23_2 0.037(3) 0.035(4) 0.025(3) 0.005(3) 0.012(2) 0.014(3)
C24_2 0.046(4) 0.042(4) 0.025(3) 0.004(3) 0.002(2) 0.013(3)
C25_2 0.037(3) 0.055(4) 0.032(3) 0.008(3) -0.003(3) 0.014(3)
C26_2 0.030(3) 0.048(4) 0.027(3) 0.006(3) 0.000(2) 0.013(3)
P2_2 0.0197(7) 0.0252(8) 0.0207(7) 0.0021(6) 0.0013(6) 0.0041(6)
N2_2 0.021(2) 0.031(3) 0.024(3) 0.007(2) 0.0004(19) 0.006(2)
C31_2 0.022(3) 0.026(3) 0.017(3) 0.003(2) 0.001(2) 0.005(2)
C32_2 0.022(3) 0.027(3) 0.019(3) -0.002(2) 0.001(2) 0.003(2)
C33_2 0.025(3) 0.029(3) 0.035(3) 0.004(3) 0.003(2) 0.003(3)
C34_2 0.036(3) 0.038(4) 0.032(3) 0.004(3) 0.007(3) 0.002(3)
C35_2 0.033(3) 0.044(4) 0.036(4) 0.002(3) 0.013(3) -0.007(3)
C36_2 0.025(3) 0.042(4) 0.030(3) -0.003(3) 0.009(2) 0.003(3)
C37_2 0.024(3) 0.032(3) 0.024(3) 0.000(2) 0.003(2) 0.004(2)
C38_2 0.025(3) 0.041(4) 0.036(3) 0.006(3) 0.002(2) 0.009(3)
C39_2 0.022(3) 0.043(4) 0.033(3) 0.008(3) -0.002(2) 0.010(3)
C41_2 0.026(3) 0.026(3) 0.021(3) 0.008(2) 0.001(2) 0.003(2)
C42_2 0.031(3) 0.027(3) 0.023(3) 0.003(2) 0.000(2) 0.007(3)
C43_2 0.043(4) 0.028(3) 0.025(3) 0.002(3) 0.003(3) 0.009(3)
C44_2 0.039(4) 0.038(4) 0.024(3) 0.006(3) -0.002(3) 0.004(3)
C45_2 0.032(3) 0.028(3) 0.027(3) 0.008(2) -0.004(2) 0.008(3)
C46_2 0.030(3) 0.033(3) 0.026(3) 0.005(3) 0.001(2) 0.007(3)
C51_2 0.028(3) 0.030(3) 0.018(3) 0.003(2) -0.003(2) 0.007(2)
C52_2 0.029(3) 0.030(3) 0.029(3) -0.004(2) -0.003(2) 0.009(3)
C53_2 0.042(3) 0.036(3) 0.030(3) -0.010(3) -0.001(3) 0.015(3)
C54_2 0.048(4) 0.027(3) 0.031(3) -0.004(3) -0.004(3) 0.009(3)
C55_2 0.041(4) 0.037(4) 0.029(3) -0.004(3) -0.007(3) 0.002(3)
C56_2 0.030(3) 0.031(3) 0.026(3) -0.002(2) 0.003(2) 0.005(3)
P3_2 0.0235(8) 0.0335(9) 0.0198(7) 0.0039(6) 0.0029(6) 0.0063(7)
N3_2 0.031(3) 0.037(3) 0.022(2) 0.005(2) 0.003(2) 0.013(2)
C61_2 0.022(3) 0.030(3) 0.021(3) 0.004(2) 0.001(2) 0.005(2)
C62_2 0.026(3) 0.030(3) 0.023(3) 0.005(2) 0.007(2) 0.006(3)
C63_2 0.031(3) 0.033(3) 0.025(3) 0.006(3) 0.007(2) 0.011(3)
C64_2 0.045(3) 0.032(4) 0.028(3) 0.007(3) 0.013(3) 0.010(3)
C65_2 0.039(3) 0.042(4) 0.029(3) 0.005(3) 0.011(3) 0.007(3)
C66_2 0.029(3) 0.046(4) 0.035(3) -0.002(3) 0.006(2) 0.006(3)
C67_2 0.031(3) 0.034(4) 0.029(3) 0.000(3) 0.004(2) 0.012(3)
C68_2 0.031(3) 0.060(5) 0.035(3) 0.006(3) 0.004(3) 0.023(3)
C69_2 0.036(3) 0.057(4) 0.026(3) 0.009(3) 0.001(3) 0.021(3)
C71_2 0.022(3) 0.033(3) 0.021(3) 0.002(2) 0.004(2) 0.006(2)
C72_2 0.039(4) 0.035(3) 0.030(3) 0.005(3) -0.007(3) 0.013(3)
C73_2 0.047(4) 0.039(4) 0.029(3) 0.001(3) -0.006(3) 0.012(3)
C74_2 0.028(3) 0.034(3) 0.035(3) -0.001(3) -0.001(3) 0.004(3)
C75_2 0.029(3) 0.039(3) 0.029(3) 0.008(3) 0.006(2) 0.010(3)
C76_2 0.026(3) 0.040(3) 0.023(3) 0.004(2) 0.007(2) 0.006(3)
C81_2 0.030(3) 0.042(3) 0.022(3) 0.004(3) 0.001(2) 0.014(3)
C82_2 0.031(3) 0.037(3) 0.029(3) -0.002(3) 0.005(3) 0.008(3)
C83_2 0.044(4) 0.044(4) 0.040(4) 0.011(3) 0.011(3) 0.011(3)
C84_2 0.060(4) 0.035(4) 0.047(4) 0.018(3) 0.009(3) 0.018(3)
C85_2 0.041(4) 0.045(4) 0.046(4) 0.017(3) 0.000(3) 0.023(3)
C86_2 0.032(3) 0.042(4) 0.030(3) 0.007(3) 0.004(3) 0.013(3)
Cl1_3 0.0274(8) 0.0382(9) 0.0227(7) 0.0019(6) 0.0074(6) 0.0078(6)
O1_3 0.024(2) 0.039(3) 0.032(2) 0.0033(19) 0.0119(18) 0.0069(19)
O2_3 0.048(3) 0.043(3) 0.034(3) -0.003(2) 0.007(2) 0.011(2)
O3_3 0.022(2) 0.072(4) 0.044(3) 0.003(2) 0.004(2) 0.011(2)
O4_3 0.064(4) 0.060(3) 0.033(3) 0.017(2) 0.012(2) 0.009(3)
Cl1_4 0.0244(7) 0.0333(8) 0.0292(8) -0.0011(6) 0.0008(6) 0.0059(6)
O1_4 0.042(3) 0.048(3) 0.026(2) -0.007(2) -0.0041(19) 0.003(2)
O2_4 0.041(3) 0.039(3) 0.039(3) 0.008(2) 0.010(2) 0.003(2)
O3_4 0.052(3) 0.036(3) 0.054(3) 0.009(2) 0.022(2) 0.020(2)
O4_4 0.025(2) 0.058(3) 0.033(3) 0.001(2) -0.0048(18) 0.007(2)
Cl1_5 0.0332(8) 0.0365(9) 0.0235(7) 0.0017(6) -0.0035(6) 0.0118(7)
O1_5 0.026(2) 0.055(3) 0.048(3) 0.019(2) 0.002(2) 0.007(2)
O2_5 0.047(3) 0.040(3) 0.037(3) 0.015(2) 0.001(2) 0.019(2)
O3_5 0.027(2) 0.065(3) 0.030(2) 0.014(2) -0.0043(19) 0.009(2)
O4_5 0.094(4) 0.046(3) 0.035(3) -0.004(2) -0.006(3) 0.032(3)
Cl1_6 0.0282(11) 0.0496(16) 0.0305(11) 0.0046(10) 0.0011(8) 0.0119(10)
O1_6 0.060(4) 0.049(4) 0.056(4) 0.007(3) 0.013(4) 0.028(3)
O2_6 0.044(4) 0.083(5) 0.045(3) -0.013(3) -0.010(3) 0.037(4)
O3_6 0.038(4) 0.135(7) 0.078(5) -0.024(5) -0.024(3) 0.027(4)
O4_6 0.103(6) 0.099(6) 0.145(7) 0.079(6) 0.089(6) 0.062(5)
Cl1A_6 0.052(10) 0.089(12) 0.074(11) 0.002(11) -0.015(9) 0.016(10)
O1A_6 0.058(16) 0.063(19) 0.05(2) 0.006(16) 0.003(16) 0.021(16)
O2A_6 0.04(2) 0.084(19) 0.057(15) 0.002(17) 0.006(16) 0.026(17)
O3A_6 0.056(15) 0.101(19) 0.08(2) 0.008(16) -0.010(16) 0.007(16)
O4A_6 0.072(18) 0.089(18) 0.067(15) 0.013(15) -0.005(15) 0.036(15)
C10S_7 0.056(6) 0.096(6) 0.084(7) -0.029(6) -0.008(5) 0.009(5)
C11S_7 0.037(4) 0.076(5) 0.040(4) -0.019(3) -0.001(3) 0.026(3)
C12S_7 0.036(4) 0.058(4) 0.045(4) 0.004(3) -0.006(3) 0.016(3)
C13S_7 0.037(4) 0.062(4) 0.054(5) 0.005(4) -0.012(3) 0.016(3)
C14S_7 0.055(5) 0.073(5) 0.066(5) 0.021(4) 0.022(4) 0.030(4)
C15S_7 0.074(5) 0.102(5) 0.044(4) 0.023(4) 0.026(3) 0.065(4)
C16S_7 0.057(5) 0.113(6) 0.034(4) -0.010(4) 0.000(3) 0.056(4)
C10S_8 0.062(6) 0.059(6) 0.083(7) 0.010(5) 0.010(5) 0.014(4)
C11S_8 0.046(4) 0.047(4) 0.050(4) 0.003(3) -0.007(3) 0.004(3)
C12S_8 0.051(4) 0.045(4) 0.035(4) 0.000(3) 0.002(3) 0.005(3)
C13S_8 0.059(5) 0.063(5) 0.042(4) 0.015(4) 0.006(3) 0.015(4)
C14S_8 0.052(4) 0.072(5) 0.042(4) 0.009(4) -0.002(3) 0.020(4)
C15S_8 0.045(4) 0.047(4) 0.064(5) 0.015(4) -0.006(3) 0.007(3)
C16S_8 0.046(4) 0.052(4) 0.059(5) 0.011(4) -0.008(3) 0.009(3)
C10S_9 0.068(8) 0.062(7) 0.110(10) -0.013(7) -0.044(8) 0.022(7)
C11S_9 0.036(5) 0.062(6) 0.076(6) 0.006(5) -0.020(4) 0.015(5)
C12S_9 0.043(7) 0.074(6) 0.072(6) 0.008(5) -0.012(5) 0.015(6)
C13S_9 0.037(6) 0.068(6) 0.075(6) 0.019(5) -0.014(5) 0.012(5)
C14S_9 0.035(5) 0.070(6) 0.081(6) 0.007(5) -0.012(5) 0.022(5)
C15S_9 0.053(6) 0.080(6) 0.079(8) 0.008(5) -0.001(7) 0.021(6)
C16S_9 0.035(7) 0.077(6) 0.073(6) 0.007(5) -0.009(5) 0.012(6)
C10T_9 0.056(16) 0.104(16) 0.072(12) -0.016(12) -0.028(13) 0.006(15)
C11T_9 0.041(7) 0.079(7) 0.071(8) 0.007(7) -0.012(7) 0.012(7)
C12T_9 0.046(9) 0.080(8) 0.077(9) 0.010(7) -0.014(8) 0.012(8)
C13T_9 0.050(9) 0.079(9) 0.082(8) 0.002(8) -0.022(7) 0.014(9)
C14T_9 0.051(9) 0.081(8) 0.075(9) -0.005(8) -0.022(8) 0.014(9)
C15T_9 0.041(10) 0.082(8) 0.070(8) 0.002(7) -0.014(8) 0.017(8)
C16T_9 0.040(8) 0.079(8) 0.072(8) 0.004(7) -0.009(8) 0.014(8)

loop_
_atom_type_symbol
_atom_type_description
_atom_type_scat_dispersion_real
_atom_type_scat_dispersion_imag
_atom_type_scat_source
C C 0.0181 0.0091 'International Tables Vol C Tables 4.2.6.8 and 6.1.1.4'
H H 0.0000 0.0000 'International Tables Vol C Tables 4.2.6.8 and 6.1.1.4'
N N 0.0311 0.0180 'International Tables Vol C Tables 4.2.6.8 and 6.1.1.4'
O O 0.0492 0.0322 'International Tables Vol C Tables 4.2.6.8 and 6.1.1.4'
P P 0.2955 0.4335 'International Tables Vol C Tables 4.2.6.8 and 6.1.1.4'
Cl Cl 0.3639 0.7018 'International Tables Vol C Tables 4.2.6.8 and 6.1.1.4'
Cu Cu -1.9646 0.5888 'International Tables Vol C Tables 4.2.6.8 and 6.1.1.4'

loop_
_geom_angle_atom_site_label_1
_geom_angle_atom_site_label_2
_geom_angle_atom_site_label_3
_geom_angle
_geom_angle_site_symmetry_1
_geom_angle_site_symmetry_3
_geom_angle_publ_flag
N3_1 Cu1_1 O1_3 96.97(17) . . ?
N3_1 Cu1_1 P2_1 123.69(14) . . ?
O1_3 Cu1_1 P2_1 100.86(12) . . ?
N3_1 Cu1_1 P1_1 108.24(14) . . ?
O1_3 Cu1_1 P1_1 85.57(12) . . ?
P2_1 Cu1_1 P1_1 125.97(7) . . ?
N3_1 Cu1_1 Cu2_1 94.97(13) . . ?
O1_3 Cu1_1 Cu2_1 163.98(12) . . ?
P2_1 Cu1_1 Cu2_1 81.16(5) . . ?
P1_1 Cu1_1 Cu2_1 80.56(5) . . ?
N2_1 Cu2_1 N1_1 111.42(19) . . ?
N2_1 Cu2_1 P3_1 127.42(15) . . ?
N1_1 Cu2_1 P3_1 118.19(14) . . ?
N2_1 Cu2_1 Cu1_1 98.89(14) . . ?
N1_1 Cu2_1 Cu1_1 103.49(14) . . ?
P3_1 Cu2_1 Cu1_1 86.00(5) . . ?
C11_1 P1_1 C21_1 111.3(3) . . ?
C11_1 P1_1 C1_1 101.6(3) . . ?
C21_1 P1_1 C1_1 103.8(3) . . ?
C11_1 P1_1 Cu1_1 106.99(18) . . ?
C21_1 P1_1 Cu1_1 113.00(19) . . ?
C1_1 P1_1 Cu1_1 119.5(2) . . ?
C1_1 N1_1 C9_1 118.7(5) . . ?
C1_1 N1_1 Cu2_1 121.6(4) . . ?
C9_1 N1_1 Cu2_1 119.6(4) . . ?
N1_1 C1_1 C2_1 123.3(5) . . ?
N1_1 C1_1 P1_1 112.9(4) . . ?
C2_1 C1_1 P1_1 123.7(4) . . ?
C3_1 C2_1 C1_1 124.5(5) . . ?
C3_1 C2_1 C7_1 118.8(5) . . ?
C1_1 C2_1 C7_1 116.6(6) . . ?
C4_1 C3_1 C2_1 120.7(6) . . ?
C4_1 C3_1 H3_1 119.7 . . ?
C2_1 C3_1 H3_1 119.7 . . ?
C3_1 C4_1 C5_1 120.7(7) . . ?
C3_1 C4_1 H4_1 119.7 . . ?
C5_1 C4_1 H4_1 119.7 . . ?
C6_1 C5_1 C4_1 120.8(6) . . ?
C6_1 C5_1 H5_1 119.6 . . ?
C4_1 C5_1 H5_1 119.6 . . ?
C5_1 C6_1 C7_1 119.9(6) . . ?
C5_1 C6_1 H6_1 120.1 . . ?
C7_1 C6_1 H6_1 120.1 . . ?
C8_1 C7_1 C2_1 118.8(6) . . ?
C8_1 C7_1 C6_1 122.3(6) . . ?
C2_1 C7_1 C6_1 118.9(6) . . ?
C9_1 C8_1 C7_1 120.2(5) . . ?
C9_1 C8_1 H8_1 119.9 . . ?
C7_1 C8_1 H8_1 119.9 . . ?
C8_1 C9_1 N1_1 122.0(6) . . ?
C8_1 C9_1 H9_1 119.0 . . ?
N1_1 C9_1 H9_1 119.0 . . ?
C12_1 C11_1 C16_1 117.1(6) . . ?
C12_1 C11_1 P1_1 118.9(5) . . ?
C16_1 C11_1 P1_1 122.5(5) . . ?
C11_1 C12_1 C13_1 121.2(6) . . ?
C11_1 C12_1 H12_1 119.4 . . ?
C13_1 C12_1 H12_1 119.4 . . ?
C14_1 C13_1 C12_1 119.5(6) . . ?
C14_1 C13_1 H13_1 120.3 . . ?
C12_1 C13_1 H13_1 120.3 . . ?
C13_1 C14_1 C15_1 119.8(6) . . ?
C13_1 C14_1 H14_1 120.1 . . ?
C15_1 C14_1 H14_1 120.1 . . ?
C16_1 C15_1 C14_1 120.8(6) . . ?
C16_1 C15_1 H15_1 119.6 . . ?
C14_1 C15_1 H15_1 119.6 . . ?
C15_1 C16_1 C11_1 121.5(6) . . ?
C15_1 C16_1 H16_1 119.2 . . ?
C11_1 C16_1 H16_1 119.2 . . ?
C22_1 C21_1 C26_1 118.5(6) . . ?
C22_1 C21_1 P1_1 119.4(5) . . ?
C26_1 C21_1 P1_1 121.1(5) . . ?
C23_1 C22_1 C21_1 121.2(6) . . ?
C23_1 C22_1 H22_1 119.4 . . ?
C21_1 C22_1 H22_1 119.4 . . ?
C22_1 C23_1 C24_1 120.3(6) . . ?
C22_1 C23_1 H23_1 119.9 . . ?
C24_1 C23_1 H23_1 119.9 . . ?
C25_1 C24_1 C23_1 118.8(6) . . ?
C25_1 C24_1 H24_1 120.6 . . ?
C23_1 C24_1 H24_1 120.6 . . ?
C26_1 C25_1 C24_1 121.1(6) . . ?
C26_1 C25_1 H25_1 119.5 . . ?
C24_1 C25_1 H25_1 119.5 . . ?
C25_1 C26_1 C21_1 120.2(6) . . ?
C25_1 C26_1 H26_1 119.9 . . ?
C21_1 C26_1 H26_1 119.9 . . ?
C41_1 P2_1 C51_1 104.6(3) . . ?
C41_1 P2_1 C31_1 105.0(3) . . ?
C51_1 P2_1 C31_1 102.9(3) . . ?
C41_1 P2_1 Cu1_1 115.1(2) . . ?
C51_1 P2_1 Cu1_1 112.51(19) . . ?
C31_1 P2_1 Cu1_1 115.40(18) . . ?
C31_1 N2_1 C39_1 120.0(5) . . ?
C31_1 N2_1 Cu2_1 121.6(4) . . ?
C39_1 N2_1 Cu2_1 116.8(4) . . ?
N2_1 C31_1 C32_1 121.7(5) . . ?
N2_1 C31_1 P2_1 112.8(4) . . ?
C32_1 C31_1 P2_1 125.5(4) . . ?
C33_1 C32_1 C37_1 117.7(5) . . ?
C33_1 C32_1 C31_1 124.5(5) . . ?
C37_1 C32_1 C31_1 117.7(5) . . ?
C34_1 C33_1 C32_1 120.3(6) . . ?
C34_1 C33_1 H33_1 119.8 . . ?
C32_1 C33_1 H33_1 119.8 . . ?
C33_1 C34_1 C35_1 121.5(6) . . ?
C33_1 C34_1 H34_1 119.3 . . ?
C35_1 C34_1 H34_1 119.3 . . ?
C36_1 C35_1 C34_1 119.9(6) . . ?
C36_1 C35_1 H35_1 120.0 . . ?
C34_1 C35_1 H35_1 120.0 . . ?
C35_1 C36_1 C37_1 120.4(6) . . ?
C35_1 C36_1 H36_1 119.8 . . ?
C37_1 C36_1 H36_1 119.8 . . ?
C36_1 C37_1 C38_1 122.3(5) . . ?
C36_1 C37_1 C32_1 120.1(5) . . ?
C38_1 C37_1 C32_1 117.5(5) . . ?
C39_1 C38_1 C37_1 120.2(5) . . ?
C39_1 C38_1 H38_1 119.9 . . ?
C37_1 C38_1 H38_1 119.9 . . ?
C38_1 C39_1 N2_1 122.8(6) . . ?
C38_1 C39_1 H39_1 118.6 . . ?
N2_1 C39_1 H39_1 118.6 . . ?
C42_1 C41_1 C46_1 118.9(6) . . ?
C42_1 C41_1 P2_1 117.5(5) . . ?
C46_1 C41_1 P2_1 123.5(4) . . ?
C41_1 C42_1 C43_1 120.9(6) . . ?
C41_1 C42_1 H42_1 119.6 . . ?
C43_1 C42_1 H42_1 119.6 . . ?
C44_1 C43_1 C42_1 119.9(6) . . ?
C44_1 C43_1 H43_1 120.0 . . ?
C42_1 C43_1 H43_1 120.0 . . ?
C43_1 C44_1 C45_1 119.8(6) . . ?
C43_1 C44_1 H44_1 120.1 . . ?
C45_1 C44_1 H44_1 120.1 . . ?
C44_1 C45_1 C46_1 120.3(6) . . ?
C44_1 C45_1 H45_1 119.8 . . ?
C46_1 C45_1 H45_1 119.8 . . ?
C45_1 C46_1 C41_1 120.1(6) . . ?
C45_1 C46_1 H46_1 120.0 . . ?
C41_1 C46_1 H46_1 120.0 . . ?
C52_1 C51_1 C56_1 118.3(6) . . ?
C52_1 C51_1 P2_1 123.8(5) . . ?
C56_1 C51_1 P2_1 117.8(4) . . ?
C51_1 C52_1 C53_1 121.3(6) . . ?
C51_1 C52_1 H52_1 119.4 . . ?
C53_1 C52_1 H52_1 119.4 . . ?
C54_1 C53_1 C52_1 119.9(6) . . ?
C54_1 C53_1 H53_1 120.1 . . ?
C52_1 C53_1 H53_1 120.1 . . ?
C53_1 C54_1 C55_1 120.4(6) . . ?
C53_1 C54_1 H54_1 119.8 . . ?
C55_1 C54_1 H54_1 119.8 . . ?
C56_1 C55_1 C54_1 118.6(6) . . ?
C56_1 C55_1 H55_1 120.7 . . ?
C54_1 C55_1 H55_1 120.7 . . ?
C51_1 C56_1 C55_1 121.4(6) . . ?
C51_1 C56_1 H56_1 119.3 . . ?
C55_1 C56_1 H56_1 119.3 . . ?
C81_1 P3_1 C61_1 106.4(3) . . ?
C81_1 P3_1 C71_1 108.5(3) . . ?
C61_1 P3_1 C71_1 102.2(3) . . ?
C81_1 P3_1 Cu2_1 119.5(2) . . ?
C61_1 P3_1 Cu2_1 114.0(2) . . ?
C71_1 P3_1 Cu2_1 104.61(19) . . ?
C61_1 N3_1 C69_1 120.0(5) . . ?
C61_1 N3_1 Cu1_1 123.0(4) . . ?
C69_1 N3_1 Cu1_1 116.9(4) . . ?
N3_1 C61_1 C62_1 121.0(5) . . ?
N3_1 C61_1 P3_1 114.6(4) . . ?
C62_1 C61_1 P3_1 124.4(4) . . ?
C67_1 C62_1 C63_1 118.0(6) . . ?
C67_1 C62_1 C61_1 118.8(5) . . ?
C63_1 C62_1 C61_1 123.2(5) . . ?
C64_1 C63_1 C62_1 120.8(6) . . ?
C64_1 C63_1 H63_1 119.6 . . ?
C62_1 C63_1 H63_1 119.6 . . ?
C63_1 C64_1 C65_1 120.4(6) . . ?
C63_1 C64_1 H64_1 119.8 . . ?
C65_1 C64_1 H64_1 119.8 . . ?
C66_1 C65_1 C64_1 120.3(6) . . ?
C66_1 C65_1 H65_1 119.9 . . ?
C64_1 C65_1 H65_1 119.9 . . ?
C65_1 C66_1 C67_1 120.7(6) . . ?
C65_1 C66_1 H66_1 119.7 . . ?
C67_1 C66_1 H66_1 119.7 . . ?
C68_1 C67_1 C66_1 122.7(6) . . ?
C68_1 C67_1 C62_1 117.5(6) . . ?
C66_1 C67_1 C62_1 119.8(6) . . ?
C69_1 C68_1 C67_1 120.1(6) . . ?
C69_1 C68_1 H68_1 119.9 . . ?
C67_1 C68_1 H68_1 119.9 . . ?
C68_1 C69_1 N3_1 122.4(6) . . ?
C68_1 C69_1 H69_1 118.8 . . ?
N3_1 C69_1 H69_1 118.8 . . ?
C76_1 C71_1 C72_1 118.0(6) . . ?
C76_1 C71_1 P3_1 125.3(5) . . ?
C72_1 C71_1 P3_1 116.3(4) . . ?
C73_1 C72_1 C71_1 121.4(6) . . ?
C73_1 C72_1 H72_1 119.3 . . ?
C71_1 C72_1 H72_1 119.3 . . ?
C74_1 C73_1 C72_1 119.4(6) . . ?
C74_1 C73_1 H73_1 120.3 . . ?
C72_1 C73_1 H73_1 120.3 . . ?
C75_1 C74_1 C73_1 119.9(6) . . ?
C75_1 C74_1 H74_1 120.0 . . ?
C73_1 C74_1 H74_1 120.0 . . ?
C74_1 C75_1 C76_1 121.1(6) . . ?
C74_1 C75_1 H75_1 119.5 . . ?
C76_1 C75_1 H75_1 119.5 . . ?
C71_1 C76_1 C75_1 120.3(7) . . ?
C71_1 C76_1 H76_1 119.9 . . ?
C75_1 C76_1 H76_1 119.9 . . ?
C86_1 C81_1 C82_1 118.1(6) . . ?
C86_1 C81_1 P3_1 117.5(5) . . ?
C82_1 C81_1 P3_1 124.4(5) . . ?
C83_1 C82_1 C81_1 120.8(7) . . ?
C83_1 C82_1 H82_1 119.6 . . ?
C81_1 C82_1 H82_1 119.6 . . ?
C84_1 C83_1 C82_1 119.4(8) . . ?
C84_1 C83_1 H83_1 120.3 . . ?
C82_1 C83_1 H83_1 120.3 . . ?
C83_1 C84_1 C85_1 120.3(8) . . ?
C83_1 C84_1 H84_1 119.9 . . ?
C85_1 C84_1 H84_1 119.9 . . ?
C86_1 C85_1 C84_1 120.0(9) . . ?
C86_1 C85_1 H85_1 120.0 . . ?
C84_1 C85_1 H85_1 120.0 . . ?
C85_1 C86_1 C81_1 121.2(8) . . ?
C85_1 C86_1 H86_1 119.4 . . ?
C81_1 C86_1 H86_1 119.4 . . ?
N3_2 Cu1_2 P2_2 127.61(16) . . ?
N3_2 Cu1_2 P1_2 106.84(15) . . ?
P2_2 Cu1_2 P1_2 124.09(6) . . ?
N3_2 Cu1_2 O3_5 88.81(17) . . ?
P2_2 Cu1_2 O3_5 84.73(12) . . ?
P1_2 Cu1_2 O3_5 110.51(12) . . ?
N3_2 Cu1_2 Cu2_2 95.12(14) . . ?
P2_2 Cu1_2 Cu2_2 79.18(5) . . ?
P1_2 Cu1_2 Cu2_2 84.90(5) . . ?
O3_5 Cu1_2 Cu2_2 162.29(12) . . ?
N2_2 Cu2_2 N1_2 105.6(2) . . ?
N2_2 Cu2_2 P3_2 137.27(15) . . ?
N1_2 Cu2_2 P3_2 112.18(15) . . ?
N2_2 Cu2_2 Cu1_2 104.00(14) . . ?
N1_2 Cu2_2 Cu1_2 99.61(13) . . ?
P3_2 Cu2_2 Cu1_2 88.97(5) . . ?
C11_2 P1_2 C21_2 107.8(3) . . ?
C11_2 P1_2 C1_2 104.8(3) . . ?
C21_2 P1_2 C1_2 102.3(3) . . ?
C11_2 P1_2 Cu1_2 105.19(19) . . ?
C21_2 P1_2 Cu1_2 119.96(19) . . ?
C1_2 P1_2 Cu1_2 115.7(2) . . ?
C1_2 N1_2 C9_2 119.8(5) . . ?
C1_2 N1_2 Cu2_2 125.1(4) . . ?
C9_2 N1_2 Cu2_2 115.1(4) . . ?
N1_2 C1_2 C2_2 120.9(5) . . ?
N1_2 C1_2 P1_2 114.5(4) . . ?
C2_2 C1_2 P1_2 124.5(4) . . ?
C3_2 C2_2 C7_2 117.9(5) . . ?
C3_2 C2_2 C1_2 124.2(5) . . ?
C7_2 C2_2 C1_2 117.8(5) . . ?
C4_2 C3_2 C2_2 120.7(6) . . ?
C4_2 C3_2 H3_2 119.7 . . ?
C2_2 C3_2 H3_2 119.7 . . ?
C3_2 C4_2 C5_2 120.8(6) . . ?
C3_2 C4_2 H4_2 119.6 . . ?
C5_2 C4_2 H4_2 119.6 . . ?
C6_2 C5_2 C4_2 120.4(6) . . ?
C6_2 C5_2 H5_2 119.8 . . ?
C4_2 C5_2 H5_2 119.8 . . ?
C5_2 C6_2 C7_2 120.3(6) . . ?
C5_2 C6_2 H6_2 119.9 . . ?
C7_2 C6_2 H6_2 119.9 . . ?
C8_2 C7_2 C6_2 122.1(6) . . ?
C8_2 C7_2 C2_2 118.1(6) . . ?
C6_2 C7_2 C2_2 119.8(6) . . ?
C9_2 C8_2 C7_2 119.7(6) . . ?
C9_2 C8_2 H8_2 120.1 . . ?
C7_2 C8_2 H8_2 120.1 . . ?
C8_2 C9_2 N1_2 123.5(6) . . ?
C8_2 C9_2 H9_2 118.2 . . ?
N1_2 C9_2 H9_2 118.2 . . ?
C12_2 C11_2 C16_2 119.4(5) . . ?
C12_2 C11_2 P1_2 121.2(4) . . ?
C16_2 C11_2 P1_2 118.3(5) . . ?
C11_2 C12_2 C13_2 120.0(6) . . ?
C11_2 C12_2 H12_2 120.0 . . ?
C13_2 C12_2 H12_2 120.0 . . ?
C14_2 C13_2 C12_2 120.1(6) . . ?
C14_2 C13_2 H13_2 119.9 . . ?
C12_2 C13_2 H13_2 119.9 . . ?
C15_2 C14_2 C13_2 120.4(6) . . ?
C15_2 C14_2 H14_2 119.8 . . ?
C13_2 C14_2 H14_2 119.8 . . ?
C14_2 C15_2 C16_2 119.8(6) . . ?
C14_2 C15_2 H15_2 120.1 . . ?
C16_2 C15_2 H15_2 120.1 . . ?
C15_2 C16_2 C11_2 120.3(6) . . ?
C15_2 C16_2 H16_2 119.8 . . ?
C11_2 C16_2 H16_2 119.8 . . ?
C26_2 C21_2 C22_2 119.2(6) . . ?
C26_2 C21_2 P1_2 124.5(5) . . ?
C22_2 C21_2 P1_2 116.2(5) . . ?
C23_2 C22_2 C21_2 120.5(6) . . ?
C23_2 C22_2 H22_2 119.8 . . ?
C21_2 C22_2 H22_2 119.8 . . ?
C22_2 C23_2 C24_2 119.8(6) . . ?
C22_2 C23_2 H23_2 120.1 . . ?
C24_2 C23_2 H23_2 120.1 . . ?
C25_2 C24_2 C23_2 119.3(6) . . ?
C25_2 C24_2 H24_2 120.3 . . ?
C23_2 C24_2 H24_2 120.3 . . ?
C24_2 C25_2 C26_2 121.2(6) . . ?
C24_2 C25_2 H25_2 119.4 . . ?
C26_2 C25_2 H25_2 119.4 . . ?
C21_2 C26_2 C25_2 119.9(6) . . ?
C21_2 C26_2 H26_2 120.0 . . ?
C25_2 C26_2 H26_2 120.0 . . ?
C51_2 P2_2 C41_2 107.9(3) . . ?
C51_2 P2_2 C31_2 103.4(3) . . ?
C41_2 P2_2 C31_2 103.6(3) . . ?
C51_2 P2_2 Cu1_2 116.3(2) . . ?
C41_2 P2_2 Cu1_2 106.11(19) . . ?
C31_2 P2_2 Cu1_2 118.44(19) . . ?
C31_2 N2_2 C39_2 119.8(5) . . ?
C31_2 N2_2 Cu2_2 121.5(4) . . ?
C39_2 N2_2 Cu2_2 118.2(4) . . ?
N2_2 C31_2 C32_2 121.6(5) . . ?
N2_2 C31_2 P2_2 111.4(4) . . ?
C32_2 C31_2 P2_2 127.0(4) . . ?
C37_2 C32_2 C33_2 118.4(5) . . ?
C37_2 C32_2 C31_2 118.0(5) . . ?
C33_2 C32_2 C31_2 123.6(5) . . ?
C34_2 C33_2 C32_2 120.7(6) . . ?
C34_2 C33_2 H33_2 119.6 . . ?
C32_2 C33_2 H33_2 119.6 . . ?
C33_2 C34_2 C35_2 120.0(6) . . ?
C33_2 C34_2 H34_2 120.0 . . ?
C35_2 C34_2 H34_2 120.0 . . ?
C36_2 C35_2 C34_2 120.2(6) . . ?
C36_2 C35_2 H35_2 119.9 . . ?
C34_2 C35_2 H35_2 119.9 . . ?
C35_2 C36_2 C37_2 120.8(6) . . ?
C35_2 C36_2 H36_2 119.6 . . ?
C37_2 C36_2 H36_2 119.6 . . ?
C38_2 C37_2 C32_2 118.3(5) . . ?
C38_2 C37_2 C36_2 122.1(6) . . ?
C32_2 C37_2 C36_2 119.6(6) . . ?
C39_2 C38_2 C37_2 120.4(6) . . ?
C39_2 C38_2 H38_2 119.8 . . ?
C37_2 C38_2 H38_2 119.8 . . ?
C38_2 C39_2 N2_2 121.6(6) . . ?
C38_2 C39_2 H39_2 119.2 . . ?
N2_2 C39_2 H39_2 119.2 . . ?
C42_2 C41_2 C46_2 118.8(5) . . ?
C42_2 C41_2 P2_2 118.5(5) . . ?
C46_2 C41_2 P2_2 122.6(5) . . ?
C41_2 C42_2 C43_2 122.3(6) . . ?
C41_2 C42_2 H42_2 118.8 . . ?
C43_2 C42_2 H42_2 118.8 . . ?
C42_2 C43_2 C44_2 118.8(6) . . ?
C42_2 C43_2 H43_2 120.6 . . ?
C44_2 C43_2 H43_2 120.6 . . ?
C45_2 C44_2 C43_2 119.5(6) . . ?
C45_2 C44_2 H44_2 120.2 . . ?
C43_2 C44_2 H44_2 120.2 . . ?
C44_2 C45_2 C46_2 121.7(6) . . ?
C44_2 C45_2 H45_2 119.2 . . ?
C46_2 C45_2 H45_2 119.2 . . ?
C45_2 C46_2 C41_2 118.7(6) . . ?
C45_2 C46_2 H46_2 120.6 . . ?
C41_2 C46_2 H46_2 120.6 . . ?
C56_2 C51_2 C52_2 118.7(6) . . ?
C56_2 C51_2 P2_2 123.7(5) . . ?
C52_2 C51_2 P2_2 117.5(5) . . ?
C53_2 C52_2 C51_2 120.0(6) . . ?
C53_2 C52_2 H52_2 120.0 . . ?
C51_2 C52_2 H52_2 120.0 . . ?
C54_2 C53_2 C52_2 120.4(6) . . ?
C54_2 C53_2 H53_2 119.8 . . ?
C52_2 C53_2 H53_2 119.8 . . ?
C53_2 C54_2 C55_2 120.4(6) . . ?
C53_2 C54_2 H54_2 119.8 . . ?
C55_2 C54_2 H54_2 119.8 . . ?
C54_2 C55_2 C56_2 119.3(6) . . ?
C54_2 C55_2 H55_2 120.3 . . ?
C56_2 C55_2 H55_2 120.3 . . ?
C51_2 C56_2 C55_2 121.2(6) . . ?
C51_2 C56_2 H56_2 119.4 . . ?
C55_2 C56_2 H56_2 119.4 . . ?
C71_2 P3_2 C81_2 108.5(3) . . ?
C71_2 P3_2 C61_2 102.4(3) . . ?
C81_2 P3_2 C61_2 105.0(3) . . ?
C71_2 P3_2 Cu2_2 114.14(19) . . ?
C81_2 P3_2 Cu2_2 110.5(2) . . ?
C61_2 P3_2 Cu2_2 115.56(19) . . ?
C61_2 N3_2 C69_2 117.6(5) . . ?
C61_2 N3_2 Cu1_2 125.8(4) . . ?
C69_2 N3_2 Cu1_2 116.5(4) . . ?
N3_2 C61_2 C62_2 122.4(5) . . ?
N3_2 C61_2 P3_2 114.3(4) . . ?
C62_2 C61_2 P3_2 123.4(4) . . ?
C63_2 C62_2 C61_2 123.9(6) . . ?
C63_2 C62_2 C67_2 118.0(5) . . ?
C61_2 C62_2 C67_2 118.1(5) . . ?
C64_2 C63_2 C62_2 121.1(6) . . ?
C64_2 C63_2 H63_2 119.5 . . ?
C62_2 C63_2 H63_2 119.5 . . ?
C63_2 C64_2 C65_2 120.2(6) . . ?
C63_2 C64_2 H64_2 119.9 . . ?
C65_2 C64_2 H64_2 119.9 . . ?
C66_2 C65_2 C64_2 120.5(6) . . ?
C66_2 C65_2 H65_2 119.7 . . ?
C64_2 C65_2 H65_2 119.7 . . ?
C65_2 C66_2 C67_2 120.8(6) . . ?
C65_2 C66_2 H66_2 119.6 . . ?
C67_2 C66_2 H66_2 119.6 . . ?
C68_2 C67_2 C66_2 122.8(6) . . ?
C68_2 C67_2 C62_2 117.9(6) . . ?
C66_2 C67_2 C62_2 119.3(6) . . ?
C69_2 C68_2 C67_2 120.6(6) . . ?
C69_2 C68_2 H68_2 119.7 . . ?
C67_2 C68_2 H68_2 119.7 . . ?
C68_2 C69_2 N3_2 123.2(6) . . ?
C68_2 C69_2 H69_2 118.4 . . ?
N3_2 C69_2 H69_2 118.4 . . ?
C72_2 C71_2 C76_2 118.4(6) . . ?
C72_2 C71_2 P3_2 126.6(5) . . ?
C76_2 C71_2 P3_2 115.0(5) . . ?
C71_2 C72_2 C73_2 121.4(6) . . ?
C71_2 C72_2 H72_2 119.3 . . ?
C73_2 C72_2 H72_2 119.3 . . ?
C74_2 C73_2 C72_2 118.9(6) . . ?
C74_2 C73_2 H73_2 120.5 . . ?
C72_2 C73_2 H73_2 120.5 . . ?
C75_2 C74_2 C73_2 120.9(6) . . ?
C75_2 C74_2 H74_2 119.5 . . ?
C73_2 C74_2 H74_2 119.5 . . ?
C74_2 C75_2 C76_2 119.7(6) . . ?
C74_2 C75_2 H75_2 120.2 . . ?
C76_2 C75_2 H75_2 120.2 . . ?
C75_2 C76_2 C71_2 120.7(6) . . ?
C75_2 C76_2 H76_2 119.7 . . ?
C71_2 C76_2 H76_2 119.7 . . ?
C86_2 C81_2 C82_2 118.4(6) . . ?
C86_2 C81_2 P3_2 118.5(5) . . ?
C82_2 C81_2 P3_2 122.8(5) . . ?
C83_2 C82_2 C81_2 120.3(6) . . ?
C83_2 C82_2 H82_2 119.9 . . ?
C81_2 C82_2 H82_2 119.9 . . ?
C84_2 C83_2 C82_2 120.8(7) . . ?
C84_2 C83_2 H83_2 119.6 . . ?
C82_2 C83_2 H83_2 119.6 . . ?
C83_2 C84_2 C85_2 119.5(6) . . ?
C83_2 C84_2 H84_2 120.2 . . ?
C85_2 C84_2 H84_2 120.2 . . ?
C86_2 C85_2 C84_2 119.7(6) . . ?
C86_2 C85_2 H85_2 120.1 . . ?
C84_2 C85_2 H85_2 120.1 . . ?
C85_2 C86_2 C81_2 121.2(6) . . ?
C85_2 C86_2 H86_2 119.4 . . ?
C81_2 C86_2 H86_2 119.4 . . ?
O4_3 Cl1_3 O2_3 111.6(3) . . ?
O4_3 Cl1_3 O3_3 110.3(3) . . ?
O2_3 Cl1_3 O3_3 109.9(3) . . ?
O4_3 Cl1_3 O1_3 108.6(3) . . ?
O2_3 Cl1_3 O1_3 108.0(3) . . ?
O3_3 Cl1_3 O1_3 108.3(3) . . ?
Cl1_3 O1_3 Cu1_1 143.4(3) . . ?
O1_4 Cl1_4 O2_4 109.3(3) . . ?
O1_4 Cl1_4 O3_4 110.3(3) . . ?
O2_4 Cl1_4 O3_4 109.5(3) . . ?
O1_4 Cl1_4 O4_4 109.4(3) . . ?
O2_4 Cl1_4 O4_4 109.5(3) . . ?
O3_4 Cl1_4 O4_4 108.9(3) . . ?
O2_5 Cl1_5 O4_5 110.8(3) . . ?
O2_5 Cl1_5 O1_5 109.0(3) . . ?
O4_5 Cl1_5 O1_5 110.0(3) . . ?
O2_5 Cl1_5 O3_5 110.4(3) . . ?
O4_5 Cl1_5 O3_5 107.9(3) . . ?
O1_5 Cl1_5 O3_5 108.6(3) . . ?
Cl1_5 O3_5 Cu1_2 137.6(3) . . ?
O3_6 Cl1_6 O4_6 108.8(5) . . ?
O3_6 Cl1_6 O2_6 109.4(5) . . ?
O4_6 Cl1_6 O2_6 108.6(6) . . ?
O3_6 Cl1_6 O1_6 111.4(6) . . ?
O4_6 Cl1_6 O1_6 108.3(5) . . ?
O2_6 Cl1_6 O1_6 110.3(5) . . ?
O3A_6 Cl1A_6 O2A_6 109(2) . . ?
O3A_6 Cl1A_6 O1A_6 110(2) . . ?
O2A_6 Cl1A_6 O1A_6 110(2) . . ?
O3A_6 Cl1A_6 O4A_6 108.7(19) . . ?
O2A_6 Cl1A_6 O4A_6 109(2) . . ?
O1A_6 Cl1A_6 O4A_6 110(2) . . ?
C11S_7 C10S_7 H10A_7 109.5 . . ?
C11S_7 C10S_7 H10B_7 109.5 . . ?
H10A_7 C10S_7 H10B_7 109.5 . . ?
C11S_7 C10S_7 H10C_7 109.5 . . ?
H10A_7 C10S_7 H10C_7 109.5 . . ?
H10B_7 C10S_7 H10C_7 109.5 . . ?
C12S_7 C11S_7 C16S_7 118.2(7) . . ?
C12S_7 C11S_7 C10S_7 121.1(7) . . ?
C16S_7 C11S_7 C10S_7 120.7(7) . . ?
C13S_7 C12S_7 C11S_7 121.7(7) . . ?
C13S_7 C12S_7 H12S_7 119.1 . . ?
C11S_7 C12S_7 H12S_7 119.1 . . ?
C12S_7 C13S_7 C14S_7 120.1(7) . . ?
C12S_7 C13S_7 H13S_7 120.0 . . ?
C14S_7 C13S_7 H13S_7 120.0 . . ?
C15S_7 C14S_7 C13S_7 119.0(8) . . ?
C15S_7 C14S_7 H14S_7 120.5 . . ?
C13S_7 C14S_7 H14S_7 120.5 . . ?
C14S_7 C15S_7 C16S_7 120.4(8) . . ?
C14S_7 C15S_7 H15S_7 119.8 . . ?
C16S_7 C15S_7 H15S_7 119.8 . . ?
C15S_7 C16S_7 C11S_7 120.6(7) . . ?
C15S_7 C16S_7 H16S_7 119.7 . . ?
C11S_7 C16S_7 H16S_7 119.7 . . ?
C11S_8 C10S_8 H10A_8 109.5 . . ?
C11S_8 C10S_8 H10B_8 109.5 . . ?
H10A_8 C10S_8 H10B_8 109.5 . . ?
C11S_8 C10S_8 H10C_8 109.5 . . ?
H10A_8 C10S_8 H10C_8 109.5 . . ?
H10B_8 C10S_8 H10C_8 109.5 . . ?
C16S_8 C11S_8 C12S_8 117.7(7) . . ?
C16S_8 C11S_8 C10S_8 121.1(7) . . ?
C12S_8 C11S_8 C10S_8 121.2(7) . . ?
C11S_8 C12S_8 C13S_8 122.9(7) . . ?
C11S_8 C12S_8 H12S_8 118.5 . . ?
C13S_8 C12S_8 H12S_8 118.5 . . ?
C12S_8 C13S_8 C14S_8 118.4(7) . . ?
C12S_8 C13S_8 H13S_8 120.8 . . ?
C14S_8 C13S_8 H13S_8 120.8 . . ?
C15S_8 C14S_8 C13S_8 118.6(7) . . ?
C15S_8 C14S_8 H14S_8 120.7 . . ?
C13S_8 C14S_8 H14S_8 120.7 . . ?
C14S_8 C15S_8 C16S_8 120.9(7) . . ?
C14S_8 C15S_8 H15S_8 119.5 . . ?
C16S_8 C15S_8 H15S_8 119.5 . . ?
C11S_8 C16S_8 C15S_8 121.4(7) . . ?
C11S_8 C16S_8 H16S_8 119.3 . . ?
C15S_8 C16S_8 H16S_8 119.3 . . ?
C11S_9 C10S_9 H10A_9 109.5 . . ?
C11S_9 C10S_9 H10B_9 109.5 . . ?
H10A_9 C10S_9 H10B_9 109.5 . . ?
C11S_9 C10S_9 H10C_9 109.5 . . ?
H10A_9 C10S_9 H10C_9 109.5 . . ?
H10B_9 C10S_9 H10C_9 109.5 . . ?
C16S_9 C11S_9 C12S_9 119.1(11) . . ?
C16S_9 C11S_9 C10S_9 120.3(11) . . ?
C12S_9 C11S_9 C10S_9 120.5(11) . . ?
C11S_9 C12S_9 C13S_9 120.8(11) . . ?
C11S_9 C12S_9 H12S_9 119.6 . . ?
C13S_9 C12S_9 H12S_9 119.6 . . ?
C14S_9 C13S_9 C12S_9 119.2(11) . . ?
C14S_9 C13S_9 H13S_9 120.4 . . ?
C12S_9 C13S_9 H13S_9 120.4 . . ?
C15S_9 C14S_9 C13S_9 119.6(11) . . ?
C15S_9 C14S_9 H14S_9 120.2 . . ?
C13S_9 C14S_9 H14S_9 120.2 . . ?
C16S_9 C15S_9 C14S_9 120.8(12) . . ?
C16S_9 C15S_9 H15S_9 119.6 . . ?
C14S_9 C15S_9 H15S_9 119.6 . . ?
C11S_9 C16S_9 C15S_9 120.4(12) . . ?
C11S_9 C16S_9 H16S_9 119.8 . . ?
C15S_9 C16S_9 H16S_9 119.8 . . ?
C11T_9 C10T_9 H10D_9 109.5 . . ?
C11T_9 C10T_9 H10E_9 109.5 . . ?
H10D_9 C10T_9 H10E_9 109.5 . . ?
C11T_9 C10T_9 H10F_9 109.5 . . ?
H10D_9 C10T_9 H10F_9 109.5 . . ?
H10E_9 C10T_9 H10F_9 109.5 . . ?
C12T_9 C11T_9 C16T_9 119.1(13) . . ?
C12T_9 C11T_9 C10T_9 121.0(15) . . ?
C16T_9 C11T_9 C10T_9 119.4(15) . . ?
C13T_9 C12T_9 C11T_9 120.9(15) . . ?
C13T_9 C12T_9 H12T_9 119.5 . . ?
C11T_9 C12T_9 H12T_9 119.5 . . ?
C12T_9 C13T_9 C14T_9 119.9(14) . . ?
C12T_9 C13T_9 H13T_9 120.1 . . ?
C14T_9 C13T_9 H13T_9 120.1 . . ?
C15T_9 C14T_9 C13T_9 119.7(14) . . ?
C15T_9 C14T_9 H14T_9 120.2 . . ?
C13T_9 C14T_9 H14T_9 120.2 . . ?
C16T_9 C15T_9 C14T_9 120.1(14) . . ?
C16T_9 C15T_9 H15T_9 120.0 . . ?
C14T_9 C15T_9 H15T_9 120.0 . . ?
C15T_9 C16T_9 C11T_9 119.8(14) . . ?
C15T_9 C16T_9 H16T_9 120.1 . . ?
C11T_9 C16T_9 H16T_9 120.1 . . ?

loop_
_geom_bond_atom_site_label_1
_geom_bond_atom_site_label_2
_geom_bond_distance
_geom_bond_site_symmetry_2
_geom_bond_publ_flag
Cu1_1 N3_1 2.082(5) . ?
Cu1_1 O1_3 2.228(4) . ?
Cu1_1 P2_1 2.2596(17) . ?
Cu1_1 P1_1 2.2929(17) . ?
Cu1_1 Cu2_1 2.5209(11) . ?
Cu2_1 N2_1 1.999(5) . ?
Cu2_1 N1_1 2.035(5) . ?
Cu2_1 P3_1 2.2119(18) . ?
P1_1 C11_1 1.829(6) . ?
P1_1 C21_1 1.836(6) . ?
P1_1 C1_1 1.850(6) . ?
N1_1 C1_1 1.331(7) . ?
N1_1 C9_1 1.372(7) . ?
C1_1 C2_1 1.420(8) . ?
C2_1 C3_1 1.419(8) . ?
C2_1 C7_1 1.425(8) . ?
C3_1 C4_1 1.368(8) . ?
C3_1 H3_1 0.9500 . ?
C4_1 C5_1 1.402(9) . ?
C4_1 H4_1 0.9500 . ?
C5_1 C6_1 1.373(9) . ?
C5_1 H5_1 0.9500 . ?
C6_1 C7_1 1.432(9) . ?
C6_1 H6_1 0.9500 . ?
C7_1 C8_1 1.398(9) . ?
C8_1 C9_1 1.363(8) . ?
C8_1 H8_1 0.9500 . ?
C9_1 H9_1 0.9500 . ?
C11_1 C12_1 1.390(8) . ?
C11_1 C16_1 1.397(8) . ?
C12_1 C13_1 1.407(9) . ?
C12_1 H12_1 0.9500 . ?
C13_1 C14_1 1.369(9) . ?
C13_1 H13_1 0.9500 . ?
C14_1 C15_1 1.375(10) . ?
C14_1 H14_1 0.9500 . ?
C15_1 C16_1 1.366(9) . ?
C15_1 H15_1 0.9500 . ?
C16_1 H16_1 0.9500 . ?
C21_1 C22_1 1.382(8) . ?
C21_1 C26_1 1.397(8) . ?
C22_1 C23_1 1.380(9) . ?
C22_1 H22_1 0.9500 . ?
C23_1 C24_1 1.388(10) . ?
C23_1 H23_1 0.9500 . ?
C24_1 C25_1 1.382(10) . ?
C24_1 H24_1 0.9500 . ?
C25_1 C26_1 1.380(9) . ?
C25_1 H25_1 0.9500 . ?
C26_1 H26_1 0.9500 . ?
P2_1 C41_1 1.817(6) . ?
P2_1 C51_1 1.832(6) . ?
P2_1 C31_1 1.853(6) . ?
N2_1 C31_1 1.322(7) . ?
N2_1 C39_1 1.363(7) . ?
C31_1 C32_1 1.436(8) . ?
C32_1 C33_1 1.408(8) . ?
C32_1 C37_1 1.433(8) . ?
C33_1 C34_1 1.370(8) . ?
C33_1 H33_1 0.9500 . ?
C34_1 C35_1 1.404(9) . ?
C34_1 H34_1 0.9500 . ?
C35_1 C36_1 1.356(9) . ?
C35_1 H35_1 0.9500 . ?
C36_1 C37_1 1.409(8) . ?
C36_1 H36_1 0.9500 . ?
C37_1 C38_1 1.415(8) . ?
C38_1 C39_1 1.349(8) . ?
C38_1 H38_1 0.9500 . ?
C39_1 H39_1 0.9500 . ?
C41_1 C42_1 1.382(8) . ?
C41_1 C46_1 1.397(8) . ?
C42_1 C43_1 1.403(9) . ?
C42_1 H42_1 0.9500 . ?
C43_1 C44_1 1.371(9) . ?
C43_1 H43_1 0.9500 . ?
C44_1 C45_1 1.391(9) . ?
C44_1 H44_1 0.9500 . ?
C45_1 C46_1 1.394(8) . ?
C45_1 H45_1 0.9500 . ?
C46_1 H46_1 0.9500 . ?
C51_1 C52_1 1.386(8) . ?
C51_1 C56_1 1.387(8) . ?
C52_1 C53_1 1.386(9) . ?
C52_1 H52_1 0.9500 . ?
C53_1 C54_1 1.374(9) . ?
C53_1 H53_1 0.9500 . ?
C54_1 C55_1 1.398(9) . ?
C54_1 H54_1 0.9500 . ?
C55_1 C56_1 1.397(9) . ?
C55_1 H55_1 0.9500 . ?
C56_1 H56_1 0.9500 . ?
P3_1 C81_1 1.806(6) . ?
P3_1 C61_1 1.835(6) . ?
P3_1 C71_1 1.836(6) . ?
N3_1 C61_1 1.323(7) . ?
N3_1 C69_1 1.373(7) . ?
C61_1 C62_1 1.438(8) . ?
C62_1 C67_1 1.415(8) . ?
C62_1 C63_1 1.426(8) . ?
C63_1 C64_1 1.363(8) . ?
C63_1 H63_1 0.9500 . ?
C64_1 C65_1 1.415(9) . ?
C64_1 H64_1 0.9500 . ?
C65_1 C66_1 1.354(10) . ?
C65_1 H65_1 0.9500 . ?
C66_1 C67_1 1.414(8) . ?
C66_1 H66_1 0.9500 . ?
C67_1 C68_1 1.414(9) . ?
C68_1 C69_1 1.359(9) . ?
C68_1 H68_1 0.9500 . ?
C69_1 H69_1 0.9500 . ?
C71_1 C76_1 1.374(9) . ?
C71_1 C72_1 1.400(9) . ?
C72_1 C73_1 1.386(8) . ?
C72_1 H72_1 0.9500 . ?
C73_1 C74_1 1.368(9) . ?
C73_1 H73_1 0.9500 . ?
C74_1 C75_1 1.367(10) . ?
C74_1 H74_1 0.9500 . ?
C75_1 C76_1 1.387(9) . ?
C75_1 H75_1 0.9500 . ?
C76_1 H76_1 0.9500 . ?
C81_1 C86_1 1.385(9) . ?
C81_1 C82_1 1.401(9) . ?
C82_1 C83_1 1.395(10) . ?
C82_1 H82_1 0.9500 . ?
C83_1 C84_1 1.376(13) . ?
C83_1 H83_1 0.9500 . ?
C84_1 C85_1 1.383(14) . ?
C84_1 H84_1 0.9500 . ?
C85_1 C86_1 1.379(11) . ?
C85_1 H85_1 0.9500 . ?
C86_1 H86_1 0.9500 . ?
Cu1_2 N3_2 2.084(5) . ?
Cu1_2 P2_2 2.2858(17) . ?
Cu1_2 P1_2 2.3026(18) . ?
Cu1_2 O3_5 2.434(5) . ?
Cu1_2 Cu2_2 2.5221(12) . ?
Cu2_2 N2_2 2.002(5) . ?
Cu2_2 N1_2 2.040(5) . ?
Cu2_2 P3_2 2.1911(17) . ?
P1_2 C11_2 1.820(6) . ?
P1_2 C21_2 1.832(6) . ?
P1_2 C1_2 1.841(6) . ?
N1_2 C1_2 1.322(7) . ?
N1_2 C9_2 1.361(8) . ?
C1_2 C2_2 1.452(8) . ?
C2_2 C3_2 1.421(8) . ?
C2_2 C7_2 1.423(8) . ?
C3_2 C4_2 1.358(8) . ?
C3_2 H3_2 0.9500 . ?
C4_2 C5_2 1.411(9) . ?
C4_2 H4_2 0.9500 . ?
C5_2 C6_2 1.357(9) . ?
C5_2 H5_2 0.9500 . ?
C6_2 C7_2 1.413(9) . ?
C6_2 H6_2 0.9500 . ?
C7_2 C8_2 1.403(9) . ?
C8_2 C9_2 1.350(9) . ?
C8_2 H8_2 0.9500 . ?
C9_2 H9_2 0.9500 . ?
C11_2 C12_2 1.388(8) . ?
C11_2 C16_2 1.399(8) . ?
C12_2 C13_2 1.390(9) . ?
C12_2 H12_2 0.9500 . ?
C13_2 C14_2 1.389(9) . ?
C13_2 H13_2 0.9500 . ?
C14_2 C15_2 1.376(9) . ?
C14_2 H14_2 0.9500 . ?
C15_2 C16_2 1.392(9) . ?
C15_2 H15_2 0.9500 . ?
C16_2 H16_2 0.9500 . ?
C21_2 C26_2 1.381(8) . ?
C21_2 C22_2 1.396(8) . ?
C22_2 C23_2 1.384(8) . ?
C22_2 H22_2 0.9500 . ?
C23_2 C24_2 1.392(9) . ?
C23_2 H23_2 0.9500 . ?
C24_2 C25_2 1.374(9) . ?
C24_2 H24_2 0.9500 . ?
C25_2 C26_2 1.385(9) . ?
C25_2 H25_2 0.9500 . ?
C26_2 H26_2 0.9500 . ?
P2_2 C51_2 1.822(6) . ?
P2_2 C41_2 1.823(6) . ?
P2_2 C31_2 1.855(6) . ?
N2_2 C31_2 1.335(7) . ?
N2_2 C39_2 1.369(8) . ?
C31_2 C32_2 1.425(8) . ?
C32_2 C37_2 1.414(8) . ?
C32_2 C33_2 1.422(8) . ?
C33_2 C34_2 1.372(8) . ?
C33_2 H33_2 0.9500 . ?
C34_2 C35_2 1.425(10) . ?
C34_2 H34_2 0.9500 . ?
C35_2 C36_2 1.355(10) . ?
C35_2 H35_2 0.9500 . ?
C36_2 C37_2 1.418(8) . ?
C36_2 H36_2 0.9500 . ?
C37_2 C38_2 1.399(9) . ?
C38_2 C39_2 1.367(9) . ?
C38_2 H38_2 0.9500 . ?
C39_2 H39_2 0.9500 . ?
C41_2 C42_2 1.378(8) . ?
C41_2 C46_2 1.394(8) . ?
C42_2 C43_2 1.380(8) . ?
C42_2 H42_2 0.9500 . ?
C43_2 C44_2 1.382(9) . ?
C43_2 H43_2 0.9500 . ?
C44_2 C45_2 1.379(9) . ?
C44_2 H44_2 0.9500 . ?
C45_2 C46_2 1.389(8) . ?
C45_2 H45_2 0.9500 . ?
C46_2 H46_2 0.9500 . ?
C51_2 C56_2 1.387(8) . ?
C51_2 C52_2 1.402(8) . ?
C52_2 C53_2 1.402(8) . ?
C52_2 H52_2 0.9500 . ?
C53_2 C54_2 1.378(9) . ?
C53_2 H53_2 0.9500 . ?
C54_2 C55_2 1.382(9) . ?
C54_2 H54_2 0.9500 . ?
C55_2 C56_2 1.402(9) . ?
C55_2 H55_2 0.9500 . ?
C56_2 H56_2 0.9500 . ?
P3_2 C71_2 1.818(6) . ?
P3_2 C81_2 1.825(7) . ?
P3_2 C61_2 1.827(6) . ?
N3_2 C61_2 1.341(7) . ?
N3_2 C69_2 1.378(8) . ?
C61_2 C62_2 1.424(8) . ?
C62_2 C63_2 1.413(8) . ?
C62_2 C67_2 1.425(9) . ?
C63_2 C64_2 1.370(8) . ?
C63_2 H63_2 0.9500 . ?
C64_2 C65_2 1.412(9) . ?
C64_2 H64_2 0.9500 . ?
C65_2 C66_2 1.345(9) . ?
C65_2 H65_2 0.9500 . ?
C66_2 C67_2 1.422(9) . ?
C66_2 H66_2 0.9500 . ?
C67_2 C68_2 1.383(9) . ?
C68_2 C69_2 1.360(9) . ?
C68_2 H68_2 0.9500 . ?
C69_2 H69_2 0.9500 . ?
C71_2 C72_2 1.379(8) . ?
C71_2 C76_2 1.396(9) . ?
C72_2 C73_2 1.390(9) . ?
C72_2 H72_2 0.9500 . ?
C73_2 C74_2 1.382(9) . ?
C73_2 H73_2 0.9500 . ?
C74_2 C75_2 1.370(9) . ?
C74_2 H74_2 0.9500 . ?
C75_2 C76_2 1.385(9) . ?
C75_2 H75_2 0.9500 . ?
C76_2 H76_2 0.9500 . ?
C81_2 C86_2 1.395(9) . ?
C81_2 C82_2 1.397(9) . ?
C82_2 C83_2 1.396(9) . ?
C82_2 H82_2 0.9500 . ?
C83_2 C84_2 1.371(10) . ?
C83_2 H83_2 0.9500 . ?
C84_2 C85_2 1.403(10) . ?
C84_2 H84_2 0.9500 . ?
C85_2 C86_2 1.383(9) . ?
C85_2 H85_2 0.9500 . ?
C86_2 H86_2 0.9500 . ?
Cl1_3 O4_3 1.408(5) . ?
Cl1_3 O2_3 1.432(5) . ?
Cl1_3 O3_3 1.434(5) . ?
Cl1_3 O1_3 1.463(4) . ?
Cl1_4 O1_4 1.435(4) . ?
Cl1_4 O2_4 1.441(5) . ?
Cl1_4 O3_4 1.442(5) . ?
Cl1_4 O4_4 1.444(4) . ?
Cl1_5 O2_5 1.429(4) . ?
Cl1_5 O4_5 1.429(5) . ?
Cl1_5 O1_5 1.444(5) . ?
Cl1_5 O3_5 1.457(4) . ?
Cl1_6 O3_6 1.407(6) . ?
Cl1_6 O4_6 1.411(6) . ?
Cl1_6 O2_6 1.415(6) . ?
Cl1_6 O1_6 1.435(6) . ?
Cl1A_6 O3A_6 1.415(15) . ?
Cl1A_6 O2A_6 1.416(15) . ?
Cl1A_6 O1A_6 1.416(15) . ?
Cl1A_6 O4A_6 1.428(15) . ?
C10S_7 C11S_7 1.523(10) . ?
C10S_7 H10A_7 0.9800 . ?
C10S_7 H10B_7 0.9800 . ?
C10S_7 H10C_7 0.9800 . ?
C11S_7 C12S_7 1.366(8) . ?
C11S_7 C16S_7 1.383(9) . ?
C12S_7 C13S_7 1.365(9) . ?
C12S_7 H12S_7 0.9500 . ?
C13S_7 C14S_7 1.377(9) . ?
C13S_7 H13S_7 0.9500 . ?
C14S_7 C15S_7 1.373(10) . ?
C14S_7 H14S_7 0.9500 . ?
C15S_7 C16S_7 1.374(10) . ?
C15S_7 H15S_7 0.9500 . ?
C16S_7 H16S_7 0.9500 . ?
C10S_8 C11S_8 1.531(10) . ?
C10S_8 H10A_8 0.9800 . ?
C10S_8 H10B_8 0.9800 . ?
C10S_8 H10C_8 0.9800 . ?
C11S_8 C16S_8 1.359(9) . ?
C11S_8 C12S_8 1.376(9) . ?
C12S_8 C13S_8 1.380(9) . ?
C12S_8 H12S_8 0.9500 . ?
C13S_8 C14S_8 1.402(9) . ?
C13S_8 H13S_8 0.9500 . ?
C14S_8 C15S_8 1.377(9) . ?
C14S_8 H14S_8 0.9500 . ?
C15S_8 C16S_8 1.381(9) . ?
C15S_8 H15S_8 0.9500 . ?
C16S_8 H16S_8 0.9500 . ?
C10S_9 C11S_9 1.511(12) . ?
C10S_9 H10A_9 0.9800 . ?
C10S_9 H10B_9 0.9800 . ?
C10S_9 H10C_9 0.9800 . ?
C11S_9 C16S_9 1.366(11) . ?
C11S_9 C12S_9 1.376(12) . ?
C12S_9 C13S_9 1.383(12) . ?
C12S_9 H12S_9 0.9500 . ?
C13S_9 C14S_9 1.376(12) . ?
C13S_9 H13S_9 0.9500 . ?
C14S_9 C15S_9 1.369(12) . ?
C14S_9 H14S_9 0.9500 . ?
C15S_9 C16S_9 1.368(12) . ?
C15S_9 H15S_9 0.9500 . ?
C16S_9 H16S_9 0.9500 . ?
C10T_9 C11T_9 1.526(13) . ?
C10T_9 H10D_9 0.9800 . ?
C10T_9 H10E_9 0.9800 . ?
C10T_9 H10F_9 0.9800 . ?
C11T_9 C12T_9 1.364(12) . ?
C11T_9 C16T_9 1.385(13) . ?
C12T_9 C13T_9 1.361(13) . ?
C12T_9 H12T_9 0.9500 . ?
C13T_9 C14T_9 1.375(13) . ?
C13T_9 H13T_9 0.9500 . ?
C14T_9 C15T_9 1.374(13) . ?
C14T_9 H14T_9 0.9500 . ?
C15T_9 C16T_9 1.372(13) . ?
C15T_9 H15T_9 0.9500 . ?
C16T_9 H16T_9 0.9500 . ?
